data_7240259
loop_
_publ_author_name
'Yang, Mu-Xiu'
'Zhou, Meng-Jie'
'Cao, Jia-Peng'
'Han, Ye-Min'
'Hong, Ya-Lin'
'Xu, Yan'

_publ_section_title
;
 Application of temperature-controlled chiral hybrid structures
 constructed from copper(ii)-monosubstituted Keggin polyoxoanions and
 copper(ii)-organoamine complexes in enantioselective sensing of tartaric
 acid
;
_journal_issue 23
_journal_name_full 'RSC Advances'
_journal_page_first 13759
_journal_page_last 13765
_journal_paper_doi 10.1039/D0RA01904F
_journal_volume 10
_journal_year 2020
_chemical_formula_sum 'C12 H55 Cu4 N12 O42.5 Si W11'
_chemical_formula_weight 3352.28
_space_group_crystal_system monoclinic
_space_group_IT_number 14
_space_group_name_Hall '-P 2ybc'
_space_group_name_H-M_alt 'P 1 21/c 1'
_atom_sites_solution_hydrogens geom
_audit_creation_method SHELXL-2018/3
_audit_update_record
;
2019-11-22 deposited with the CCDC.	2020-03-26 downloaded from the CCDC.
;
_cell_angle_alpha 90
_cell_angle_beta 96.397(3)
_cell_angle_gamma 90
_cell_formula_units_Z 8
_cell_length_a 18.900(5)
_cell_length_b 23.208(6)
_cell_length_c 26.175(7)
_cell_measurement_reflns_used 9915
_cell_measurement_temperature 296(2)
_cell_measurement_theta_max 26.16
_cell_measurement_theta_min 2.19
_cell_volume 11410(5)
_computing_structure_refinement 'SHELXL-2018/3 (Sheldrick, 2018)'
_diffrn_ambient_temperature 296(2)
_diffrn_measured_fraction_theta_full 0.998
_diffrn_measured_fraction_theta_max 0.998
_diffrn_measurement_device_type 'Bruker Apex2 CCD'
_diffrn_measurement_method '\w scans'
_diffrn_radiation_type MoK\a
_diffrn_radiation_wavelength 0.71073
_diffrn_reflns_av_R_equivalents 0.2186
_diffrn_reflns_av_unetI/netI 0.1469
_diffrn_reflns_Laue_measured_fraction_full 0.998
_diffrn_reflns_Laue_measured_fraction_max 0.998
_diffrn_reflns_limit_h_max 22
_diffrn_reflns_limit_h_min -22
_diffrn_reflns_limit_k_max 27
_diffrn_reflns_limit_k_min -27
_diffrn_reflns_limit_l_max 31
_diffrn_reflns_limit_l_min -31
_diffrn_reflns_number 79061
_diffrn_reflns_point_group_measured_fraction_full 0.998
_diffrn_reflns_point_group_measured_fraction_max 0.998
_diffrn_reflns_theta_full 25.024
_diffrn_reflns_theta_max 25.024
_diffrn_reflns_theta_min 1.084
_exptl_absorpt_coefficient_mu 23.658
_exptl_absorpt_correction_T_max 0.201
_exptl_absorpt_correction_T_min 0.164
_exptl_absorpt_correction_type multi-scan
_exptl_absorpt_process_details '(SADABS; Sheldrick, 2003)'
_exptl_crystal_colour purple
_exptl_crystal_density_diffrn 3.903
_exptl_crystal_description plate
_exptl_crystal_F_000 11960
_exptl_crystal_size_max 0.150
_exptl_crystal_size_mid 0.130
_exptl_crystal_size_min 0.120
_refine_diff_density_max 4.604
_refine_diff_density_min -3.964
_refine_diff_density_rms 0.582
_refine_ls_extinction_method none
_refine_ls_goodness_of_fit_ref 1.052
_refine_ls_hydrogen_treatment constr
_refine_ls_matrix_type full
_refine_ls_number_parameters 1486
_refine_ls_number_reflns 20131
_refine_ls_number_restraints 589
_refine_ls_restrained_S_all 1.040
_refine_ls_R_factor_all 0.1031
_refine_ls_R_factor_gt 0.0718
_refine_ls_shift/su_max 0.000
_refine_ls_shift/su_mean 0.000
_refine_ls_structure_factor_coef Fsqd
_refine_ls_weighting_details 'w=1/[\s^2^(Fo^2^)+(0.0193P)^2^+834.4990P] where P=(Fo^2^+2Fc^2^)/3'
_refine_ls_weighting_scheme calc
_refine_ls_wR_factor_gt 0.1717
_refine_ls_wR_factor_ref 0.1841
_reflns_Friedel_coverage 0.000
_reflns_number_gt 14380
_reflns_number_total 20131
_reflns_threshold_expression 'I > 2\s(I)'
_cod_data_source_file d0ra01904f2.cif
_cod_data_source_block a01
_cod_depositor_comments 'Adding full bibliography for 7240257--7240259.cif.'
_cod_original_sg_symbol_H-M 'P 21/c'
_cod_original_formula_sum 'C12 H55 Cu4 N12 O42.50 Si W11'
_cod_database_code 7240259
_shelx_shelxl_version_number 2018/3
_shelx_space_group_comment
;
The symmetry employed for this shelxl refinement is uniquely defined
by the following loop, which should always be used as a source of
symmetry information in preference to the above space-group names.
They are only intended as comments.
;
_shelx_estimated_absorpt_t_min 0.164
_shelx_estimated_absorpt_t_max 0.201

loop_
_space_group_symop_operation_xyz
'x, y, z'
'-x, y+1/2, -z+1/2'
'-x, -y, -z'
'x, -y-1/2, z-1/2'

loop_
_atom_site_label
_atom_site_type_symbol
_atom_site_fract_x
_atom_site_fract_y
_atom_site_fract_z
_atom_site_U_iso_or_equiv
_atom_site_adp_type
_atom_site_occupancy
_atom_site_site_symmetry_order
_atom_site_calc_flag
_atom_site_refinement_flags_posn
_atom_site_refinement_flags_adp
_atom_site_refinement_flags_occupancy
_atom_site_disorder_assembly
_atom_site_disorder_group
W1 W 0.11383(6) 0.34924(4) 0.23074(4) 0.0201(2) Uani 1 1 d . . . . .
W2 W -0.23186(6) 0.15742(4) 0.07890(4) 0.0182(2) Uani 1 1 d . . . . .
W3 W 0.13527(6) 0.35264(5) 0.46747(4) 0.0199(2) Uani 1 1 d . . . . .
W4 W -0.31706(6) 0.15348(4) 0.19794(4) 0.0187(2) Uani 1 1 d . . . . .
W5 W 0.27124(6) 0.19524(4) 0.31805(4) 0.0210(2) Uani 1 1 d . . . . .
W6 W -0.03561(6) 0.34688(4) 0.37690(4) 0.0200(2) Uani 1 1 d . . . . .
W7 W -0.03359(6) 0.20320(5) 0.38204(4) 0.0208(2) Uani 1 1 d . . . . .
W8 W -0.47994(6) 0.14021(4) 0.12625(4) 0.0199(2) Uani 1 1 d . . . . .
W9 W 0.26744(6) 0.35317(4) 0.31396(4) 0.0203(2) Uani 1 1 d . . . . .
W10 W -0.24964(6) 0.37208(4) 0.08167(4) 0.0227(3) Uani 1 1 d . . . . .
W11 W 0.12312(6) 0.42668(4) 0.34122(4) 0.0198(2) Uani 1 1 d . . . . .
W12 W -0.28135(6) 0.25396(4) -0.01337(4) 0.0189(2) Uani 1 1 d . . . . .
W13 W -0.51029(6) 0.35183(5) 0.11160(4) 0.0244(3) Uani 1 1 d . . . . .
W14 W 0.11588(6) 0.19063(4) 0.23832(4) 0.0205(2) Uani 1 1 d . . . . .
W15 W -0.39357(6) 0.14438(4) 0.00724(4) 0.0200(2) Uani 1 1 d . . . . .
W16 W 0.12754(6) 0.12253(4) 0.35275(4) 0.0207(2) Uani 1 1 d . . . . .
W17 W -0.44942(6) 0.24747(5) 0.21429(4) 0.0205(2) Uani 1 1 d . . . . .
W18 W -0.32979(6) 0.36891(5) 0.18957(4) 0.0228(3) Uani 1 1 d . . . . .
W19 W 0.13618(6) 0.20781(5) 0.47372(4) 0.0214(3) Uani 1 1 d . . . . .
W20 W -0.42904(6) 0.35539(5) 0.00442(4) 0.0241(3) Uani 1 1 d . . . . .
W21 W -0.20163(8) 0.27560(6) 0.17242(5) 0.0154(3) Uani 0.5 1 d . . P A 1
Cu1 Cu -0.20163(8) 0.27560(6) 0.17242(5) 0.0154(3) Uani 0.5 1 d . . P A 2
Cu2 Cu 0.27720(8) 0.27834(6) 0.43885(5) 0.0165(3) Uani 0.5 1 d . . P B 2
W22 W 0.27720(8) 0.27834(6) 0.43885(5) 0.0165(3) Uani 0.5 1 d . . P B 1
W23 W -0.03929(9) 0.27074(7) 0.27060(6) 0.0247(4) Uani 0.5 1 d . . P A 1
Cu3 Cu -0.03929(9) 0.27074(7) 0.27060(6) 0.0247(4) Uani 0.5 1 d . . P A 2
W24 W -0.53571(10) 0.24685(8) 0.02555(7) 0.0295(4) Uani 0.5 1 d . . P C 1
Cu4 Cu -0.53571(10) 0.24685(8) 0.02555(7) 0.0295(4) Uani 0.5 1 d . . P C 2
Si1 Si 0.1218(4) 0.2753(3) 0.3517(2) 0.0130(14) Uani 1 1 d . U . . .
Si2 Si -0.3671(3) 0.2573(3) 0.0997(2) 0.0103(13) Uani 1 1 d . U . . .
Cu6 Cu -0.3036(2) 0.21523(17) 0.34198(13) 0.0329(9) Uani 1 1 d . . . . .
Cu7 Cu 0.2780(2) 0.16463(16) 0.14496(13) 0.0341(9) Uani 1 1 d . . . . .
Cu8 Cu 0.4185(2) 0.44919(16) 0.35389(16) 0.0400(10) Uani 1 1 d . . . . .
Cu9 Cu -0.3428(2) 0.53616(16) 0.04897(16) 0.0419(10) Uani 1 1 d . . . . .
Cu10 Cu 0.0277(2) -0.02459(17) 0.32550(17) 0.0498(11) Uani 1 1 d . . . . .
Cu5 Cu -0.04149(19) 0.14717(14) 0.06814(12) 0.0255(8) Uani 1 1 d . . . . .
O1 O -0.2456(9) 0.2708(8) -0.0682(6) 0.024(4) Uani 1 1 d . U . . .
O2 O 0.1481(9) 0.4025(7) 0.4106(6) 0.021(4) Uani 1 1 d . U . . .
O3 O 0.0391(10) 0.3468(8) 0.4382(6) 0.026(4) Uani 1 1 d . . . . .
O4 O -0.0938(10) 0.1562(8) 0.4062(7) 0.029(5) Uani 1 1 d . U . . .
O5 O 0.0351(9) 0.2738(8) 0.3485(7) 0.025(4) Uani 1 1 d . U . . .
O6 O -0.5040(9) 0.2938(7) 0.1661(6) 0.017(4) Uani 1 1 d . U . . .
O7 O -0.5082(10) 0.3084(8) -0.0188(6) 0.028(4) Uani 1 1 d . U . . .
O8 O -0.3411(9) 0.1895(8) -0.0381(6) 0.023(4) Uani 1 1 d . . . . .
O9 O -0.3327(9) 0.2171(7) 0.0578(6) 0.021(4) Uani 1 1 d . U . . .
O10 O -0.3937(9) 0.2155(7) 0.1449(6) 0.020(4) Uani 1 1 d . . . . .
O11 O -0.2430(9) 0.3118(7) 0.0321(6) 0.020(4) Uani 1 1 d . U . . .
O12 O -0.2793(9) 0.1337(7) 0.1357(6) 0.018(4) Uani 1 1 d . U . . .
O13 O 0.2267(10) 0.1264(8) 0.3408(7) 0.027(4) Uani 1 1 d . U . . .
O14 O 0.2882(10) 0.2201(8) 0.3867(7) 0.027(4) Uani 1 1 d . U . . .
O15 O -0.3444(9) 0.3861(7) 0.0473(7) 0.025(4) Uani 1 1 d . . . . .
O16 O -0.2010(10) 0.4279(8) 0.0583(7) 0.031(5) Uani 1 1 d . . . . .
O17 O 0.0324(9) 0.1480(7) 0.3569(6) 0.017(4) Uani 1 1 d . U . . .
O18 O -0.4260(10) 0.1201(8) 0.0716(6) 0.024(4) Uani 1 1 d . . . . .
O19 O -0.2536(10) 0.2148(8) 0.2047(7) 0.029(4) Uani 1 1 d . U . . .
O20 O 0.0223(10) 0.2131(8) 0.2491(7) 0.027(4) Uani 1 1 d . U . . .
O21 O 0.1020(10) 0.1604(8) 0.1776(6) 0.028(4) Uani 1 1 d . . . . .
O22 O -0.3665(10) 0.2999(8) -0.0220(7) 0.028(4) Uani 1 1 d . U . . .
O23 O 0.2846(9) 0.3338(7) 0.3836(6) 0.018(4) Uani 1 1 d . U . . .
O24 O 0.1466(8) 0.3303(7) 0.3206(6) 0.013(3) Uani 1 1 d . U . . .
O25 O -0.4867(9) 0.3944(7) 0.0519(7) 0.024(4) Uani 1 1 d . . . . .
O26 O 0.2226(9) 0.4248(8) 0.3315(6) 0.023(4) Uani 1 1 d . U . . .
O27 O 0.0309(9) 0.3991(7) 0.3494(6) 0.018(4) Uani 1 1 d . U . . .
O28 O -0.3761(10) 0.1931(8) 0.2427(6) 0.025(4) Uani 1 1 d . U . . .
O29 O 0.1490(10) 0.2164(7) 0.3242(6) 0.021(4) Uani 1 1 d . U . . .
O30 O -0.0950(10) 0.3963(8) 0.3988(7) 0.027(4) Uani 1 1 d . U . . .
O31 O 0.1018(10) 0.3738(8) 0.1685(6) 0.029(5) Uani 1 1 d . U . . .
O32 O 0.0221(10) 0.3278(8) 0.2413(7) 0.028(4) Uani 1 1 d . U . . .
O33 O -0.2815(10) 0.4117(7) 0.1412(6) 0.024(4) Uani 1 1 d . . . . .
O34 O 0.1284(11) 0.1646(8) 0.5240(7) 0.036(5) Uani 1 1 d . . . . .
O35 O -0.2744(10) 0.1033(8) 0.2400(7) 0.029(4) Uani 1 1 d . U . . .
O36 O -0.2432(9) 0.3335(7) 0.2144(6) 0.019(4) Uani 1 1 d . U . . .
O37 O -0.4338(9) 0.2934(7) 0.0709(6) 0.020(4) Uani 1 1 d . . . . .
O38 O -0.3812(10) 0.3070(8) 0.2192(7) 0.027(4) Uani 1 1 d . U . . .
O39 O -0.1592(10) 0.1135(8) 0.0814(7) 0.027(4) Uani 1 1 d . U . . .
O40 O -0.2988(9) 0.1125(7) 0.0343(6) 0.020(4) Uani 1 1 d . U . . .
O41 O -0.3104(10) 0.3063(8) 0.1249(6) 0.025(4) Uani 1 1 d . U . . .
O42 O -0.5673(10) 0.4006(8) 0.1353(7) 0.031(5) Uani 1 1 d . U . . .
O43 O 0.1209(10) 0.0479(8) 0.3643(7) 0.032(5) Uani 1 1 d . U . . .
O44 O -0.5729(10) 0.3041(8) 0.0699(6) 0.027(4) Uani 1 1 d . U . . .
O45 O -0.5339(9) 0.1906(7) 0.0820(6) 0.022(4) Uani 1 1 d . U . . .
O46 O 0.2767(10) 0.2727(7) 0.2983(7) 0.024(4) Uani 1 1 d . U . . .
O47 O 0.2176(10) 0.1780(7) 0.2514(6) 0.025(4) Uani 1 1 d . U . . .
O48 O -0.2140(9) 0.2005(7) 0.0166(6) 0.019(4) Uani 1 1 d . U . . .
O49 O -0.1942(10) 0.2196(8) 0.1184(6) 0.026(4) Uani 1 1 d . . . . .
O50 O -0.0719(9) 0.2752(7) 0.4021(6) 0.020(4) Uani 1 1 d . U . . .
O51 O 0.1528(9) 0.2770(8) 0.4109(6) 0.024(4) Uani 1 1 d . U . . .
O52 O -0.4231(11) 0.0905(8) -0.0352(8) 0.039(5) Uani 1 1 d . U . . .
O53 O 0.1509(10) 0.1535(7) 0.4191(6) 0.025(4) Uani 1 1 d . U . . .
O54 O -0.4915(11) 0.2614(9) 0.2677(7) 0.031(5) Uani 1 1 d . U . . .
O55 O -0.4702(10) 0.1944(8) -0.0028(7) 0.027(4) Uani 1 1 d . U . . .
O56 O 0.2342(9) 0.3387(7) 0.4794(6) 0.016(4) Uani 1 1 d . U . . .
O57 O 0.2351(10) 0.2214(7) 0.4837(6) 0.025(4) Uani 1 1 d . U . . .
O58 O 0.0407(10) 0.2091(8) 0.4406(6) 0.025(4) Uani 1 1 d . U . . .
O59 O 0.3503(10) 0.3802(8) 0.3023(7) 0.030(5) Uani 1 1 d . . . . .
O60 O -0.1768(9) 0.3360(7) 0.1264(6) 0.017(4) Uani 1 1 d . U . . .
O61 O -0.4330(11) 0.4072(8) -0.0433(7) 0.033(5) Uani 1 1 d . . . . .
O62 O -0.5047(9) 0.1817(8) 0.1859(6) 0.023(4) Uani 1 1 d . U . . .
O63 O 0.1022(10) 0.4202(8) 0.2673(7) 0.031(5) Uani 1 1 d . . . . .
O64 O 0.1364(10) 0.2675(8) 0.2225(7) 0.026(4) Uani 1 1 d . U . . .
O65 O -0.5368(11) 0.0819(9) 0.1277(8) 0.038(5) Uani 1 1 d . . . . .
O66 O 0.1133(10) 0.5010(8) 0.3475(6) 0.025(4) Uani 1 1 d . U . . .
O67 O 0.1259(10) 0.4007(8) 0.5153(7) 0.032(5) Uani 1 1 d . . . . .
O68 O -0.4016(10) 0.1082(8) 0.1713(7) 0.027(4) Uani 1 1 d . U . . .
O69 O 0.2156(10) 0.3646(7) 0.2462(6) 0.026(4) Uani 1 1 d . . . . .
O70 O -0.3365(12) 0.4216(9) 0.2345(8) 0.042(5) Uani 1 1 d . U . . .
O71 O -0.0808(10) 0.3311(8) 0.3102(7) 0.029(4) Uani 1 1 d . . . . .
O72 O 0.1086(10) 0.1220(8) 0.2782(7) 0.030(5) Uani 1 1 d . . . . .
O73 O 0.3543(11) 0.1696(9) 0.3063(8) 0.039(5) Uani 1 1 d . U . . .
O74 O -0.1126(12) 0.2657(9) 0.2112(8) 0.043(6) Uani 1 1 d . . . . .
O75 O -0.4185(10) 0.3808(8) 0.1478(6) 0.024(4) Uani 1 1 d . U . . .
O76 O 0.1199(12) 0.2809(10) 0.5053(7) 0.040(6) Uani 1 1 d . . . . .
O77 O -0.0836(12) 0.2128(9) 0.3144(7) 0.038(5) Uani 1 1 d . . . . .
O78 O -0.6270(12) 0.2212(9) -0.0222(9) 0.046(6) Uani 1 1 d . U . . .
N1 N -0.0087(12) 0.0826(9) 0.1169(8) 0.027(5) Uani 1 1 d . U . . .
H1C H 0.030887 0.092774 0.136388 0.033 Uiso 1 1 calc R U . . .
H1D H -0.042067 0.074746 0.137350 0.033 Uiso 1 1 calc R U . . .
N2 N -0.0552(13) 0.0849(10) 0.0143(8) 0.031(6) Uani 1 1 d . U . . .
H2C H -0.096495 0.089465 -0.005193 0.037 Uiso 1 1 calc R U . . .
H2D H -0.020181 0.085638 -0.005736 0.037 Uiso 1 1 calc R U . . .
N3 N -0.0463(13) 0.2133(10) 0.0211(8) 0.029(5) Uani 1 1 d . U . . .
H3C H -0.006559 0.214690 0.005733 0.035 Uiso 1 1 calc R U . . .
H3D H -0.082695 0.208566 -0.003203 0.035 Uiso 1 1 calc R U . . .
N4 N -0.0312(12) 0.2091(10) 0.1225(8) 0.024(5) Uani 1 1 d . U . . .
H4C H -0.071978 0.213141 0.136145 0.029 Uiso 1 1 calc R U . . .
H4D H 0.002556 0.199288 0.147380 0.029 Uiso 1 1 calc R U . . .
N7 N 0.3427(14) 0.4985(10) 0.3829(9) 0.038(5) Uani 1 1 d D U . . .
H7C H 0.358186 0.534638 0.386639 0.046 Uiso 1 1 calc R U . . .
H7D H 0.303242 0.498593 0.360913 0.046 Uiso 1 1 calc R U . . .
N8 N 0.4235(15) 0.4103(11) 0.4228(10) 0.049(6) Uani 1 1 d D U . . .
H8C H 0.400707 0.376731 0.419898 0.059 Uiso 1 1 calc R U . . .
H8D H 0.468713 0.403681 0.434839 0.059 Uiso 1 1 calc R U . . .
N9 N -0.3748(13) 0.1558(11) 0.3578(9) 0.040(6) Uani 1 1 d . U . . .
H9C H -0.384736 0.160407 0.389934 0.047 Uiso 1 1 calc R U . . .
H9D H -0.414835 0.160737 0.336935 0.047 Uiso 1 1 calc R U . . .
N10 N -0.2371(13) 0.1478(12) 0.3449(10) 0.045(7) Uani 1 1 d . . . . .
H10C H -0.229835 0.136669 0.313373 0.054 Uiso 1 1 calc R U . . .
H10D H -0.195342 0.156852 0.362229 0.054 Uiso 1 1 calc R U . . .
N11 N -0.2344(15) 0.2719(12) 0.3181(11) 0.048(7) Uani 1 1 d . U . . .
H11C H -0.189808 0.260193 0.326669 0.057 Uiso 1 1 calc R U . . .
H11D H -0.241574 0.276177 0.284086 0.057 Uiso 1 1 calc R U . . .
N12 N -0.3629(12) 0.2857(10) 0.3537(8) 0.026(5) Uani 1 1 d . U . . .
H12C H -0.404003 0.283958 0.333560 0.032 Uiso 1 1 calc R U . . .
H12D H -0.372475 0.286396 0.386240 0.032 Uiso 1 1 calc R U . . .
N13 N 0.2056(16) 0.1002(12) 0.1285(10) 0.049(7) Uani 1 1 d . . . . .
H13C H 0.167971 0.106715 0.145300 0.059 Uiso 1 1 calc R U . . .
H13D H 0.190862 0.100833 0.094977 0.059 Uiso 1 1 calc R U . . .
N14 N 0.3326(15) 0.1030(14) 0.1907(11) 0.057(9) Uani 1 1 d . . . . .
H14C H 0.369552 0.089997 0.175817 0.069 Uiso 1 1 calc R U . . .
H14D H 0.348487 0.117896 0.221131 0.069 Uiso 1 1 calc R U . . .
N15 N 0.2141(14) 0.2314(11) 0.1161(10) 0.040(7) Uani 1 1 d . . . . .
H15C H 0.196042 0.223485 0.083984 0.048 Uiso 1 1 calc R U . . .
H15D H 0.178147 0.235969 0.134983 0.048 Uiso 1 1 calc R U . . .
N16 N 0.3454(16) 0.2298(13) 0.1687(12) 0.060(9) Uani 1 1 d . . . . .
H16C H 0.364727 0.223962 0.200882 0.072 Uiso 1 1 calc R U . . .
H16D H 0.380023 0.232818 0.148476 0.072 Uiso 1 1 calc R U . . .
N17 N 0.031(2) -0.0663(16) 0.3955(15) 0.086(12) Uani 1 1 d . . . . .
H17C H 0.013412 -0.101873 0.391766 0.104 Uiso 1 1 calc R U . . .
H17D H 0.074851 -0.067762 0.411348 0.104 Uiso 1 1 calc R U . . .
N18 N -0.0486(18) 0.0271(15) 0.3509(13) 0.072(10) Uani 1 1 d . U . . .
H18C H -0.031538 0.062379 0.357642 0.086 Uiso 1 1 calc R U . . .
H18D H -0.086208 0.029690 0.327280 0.086 Uiso 1 1 calc R U . . .
O1W O -0.521(2) 0.2739(16) 0.3800(13) 0.114(14) Uani 1 1 d . . . . .
O2W O 0.3272(11) 0.1391(9) 0.0694(8) 0.039(5) Uani 1 1 d . . . . .
O3W O -0.3609(15) 0.6337(9) 0.0469(11) 0.069(8) Uani 1 1 d . . . . .
O4W O 0.4864(14) 0.1207(14) 0.2819(11) 0.082(10) Uani 1 1 d . . . . .
O5W O 0.1787(16) 0.5155(14) 0.2199(12) 0.091(10) Uani 1 1 d . U . . .
O6W O -0.0805(17) 0.1140(13) 0.2232(14) 0.094(10) Uani 1 1 d . U . . .
O7W O -0.3893(18) 0.0219(15) -0.1175(13) 0.099(11) Uani 1 1 d . U . . .
C1 C 0.0048(18) 0.0313(14) 0.0860(12) 0.041(8) Uani 1 1 d . U . . .
H1A H 0.006104 -0.003191 0.106973 0.050 Uiso 1 1 calc R U . . .
H1B H 0.049977 0.035012 0.071961 0.050 Uiso 1 1 calc R U . . .
C2 C -0.0545(17) 0.0281(13) 0.0439(11) 0.036(7) Uani 1 1 d . U . . .
H2A H -0.099437 0.022673 0.057985 0.044 Uiso 1 1 calc R U . . .
H2B H -0.047432 -0.003977 0.021321 0.044 Uiso 1 1 calc R U . . .
C3 C -0.0557(17) 0.2726(14) 0.0499(11) 0.037(7) Uani 1 1 d . U . . .
H3A H -0.038471 0.304721 0.031088 0.044 Uiso 1 1 calc R U . . .
H3B H -0.105078 0.279223 0.054941 0.044 Uiso 1 1 calc R U . . .
C4 C -0.0122(16) 0.2639(12) 0.0985(11) 0.031(7) Uani 1 1 d . U . . .
H4A H -0.019298 0.295717 0.121505 0.037 Uiso 1 1 calc R U . . .
H4B H 0.037687 0.263225 0.092947 0.037 Uiso 1 1 calc R U . . .
C7 C 0.3268(15) 0.4760(13) 0.4327(10) 0.044(5) Uani 1 1 d D U . . .
H7A H 0.312344 0.507280 0.453834 0.053 Uiso 1 1 calc R U . . .
H7B H 0.288057 0.448461 0.427642 0.053 Uiso 1 1 calc R U . . .
C8 C 0.3903(16) 0.4483(13) 0.4579(11) 0.049(5) Uani 1 1 d D U . . .
H8A H 0.377766 0.425970 0.486937 0.059 Uiso 1 1 calc R U . . .
H8B H 0.424281 0.477548 0.471000 0.059 Uiso 1 1 calc R U . . .
C9 C -0.3479(19) 0.0966(15) 0.3514(15) 0.053(10) Uani 1 1 d . . . . .
H9A H -0.372733 0.068976 0.370717 0.064 Uiso 1 1 calc R U . . .
H9B H -0.352823 0.085336 0.315465 0.064 Uiso 1 1 calc R U . . .
C10 C -0.2731(18) 0.1012(15) 0.3719(13) 0.047(9) Uani 1 1 d . . . . .
H10A H -0.249331 0.064769 0.367580 0.056 Uiso 1 1 calc R U . . .
H10B H -0.269588 0.109677 0.408410 0.056 Uiso 1 1 calc R U . . .
C11 C -0.2485(17) 0.3288(14) 0.3453(12) 0.041(8) Uani 1 1 d . U . . .
H11A H -0.228846 0.326607 0.381122 0.049 Uiso 1 1 calc R U . . .
H11B H -0.225214 0.360236 0.329398 0.049 Uiso 1 1 calc R U . . .
C12 C -0.3237(14) 0.3397(12) 0.3421(10) 0.027(6) Uani 1 1 d . U . . .
H12A H -0.340776 0.353210 0.307877 0.032 Uiso 1 1 calc R U . . .
H12B H -0.332890 0.369586 0.366461 0.032 Uiso 1 1 calc R U . . .
C13 C 0.235(2) 0.0413(19) 0.1428(17) 0.074(13) Uani 1 1 d . . . . .
H13A H 0.264646 0.026819 0.117545 0.089 Uiso 1 1 calc R U . . .
H13B H 0.197660 0.013772 0.147066 0.089 Uiso 1 1 calc R U . . .
C14 C 0.282(2) 0.0560(19) 0.1968(16) 0.071(12) Uani 1 1 d . U . . .
H14A H 0.250156 0.067135 0.221878 0.085 Uiso 1 1 calc R U . . .
H14B H 0.307553 0.021837 0.209534 0.085 Uiso 1 1 calc R U . . .
C15 C 0.255(2) 0.2828(16) 0.1170(13) 0.052(9) Uani 1 1 d . U . . .
H15A H 0.224368 0.316329 0.114736 0.062 Uiso 1 1 calc R U . . .
H15B H 0.283643 0.283457 0.088392 0.062 Uiso 1 1 calc R U . . .
C16 C 0.3003(19) 0.2823(14) 0.1653(14) 0.048(9) Uani 1 1 d . . . . .
H16A H 0.271185 0.282975 0.193558 0.057 Uiso 1 1 calc R U . . .
H16B H 0.330285 0.316341 0.167804 0.057 Uiso 1 1 calc R U . . .
C17 C -0.014(4) -0.030(3) 0.4229(17) 0.12(3) Uani 1 1 d . . . . .
H17A H -0.034656 -0.054936 0.447382 0.144 Uiso 1 1 calc R U . . .
H17B H 0.016779 -0.003217 0.442763 0.144 Uiso 1 1 calc R U . . .
C18 C -0.068(3) 0.000(2) 0.3972(18) 0.11(2) Uani 1 1 d . . . . .
H18A H -0.083360 0.029971 0.419786 0.132 Uiso 1 1 calc R U . . .
H18B H -0.108498 -0.025128 0.388196 0.132 Uiso 1 1 calc R U . . .
N19 N 0.0984(17) -0.0775(14) 0.2967(12) 0.064(9) Uani 1 1 d . U . . .
H19C H 0.127056 -0.093352 0.322112 0.077 Uiso 1 1 calc R U . . .
H19D H 0.075662 -0.105487 0.278347 0.077 Uiso 1 1 calc R U . . .
N20 N 0.0263(14) 0.0139(10) 0.2566(9) 0.041(7) Uani 1 1 d . . . . .
H20C H -0.017678 0.012398 0.240510 0.049 Uiso 1 1 calc R U . . .
H20D H 0.037898 0.050814 0.261307 0.049 Uiso 1 1 calc R U . . .
N21 N -0.4413(19) 0.5210(17) 0.0676(13) 0.080(9) Uani 1 1 d . U . . .
H21C H -0.471177 0.546165 0.051119 0.095 Uiso 1 1 calc R U . . .
H21D H -0.454742 0.485890 0.056727 0.095 Uiso 1 1 calc R U . . .
N22 N -0.3189(14) 0.5283(11) 0.1258(9) 0.039(6) Uani 1 1 d . U . . .
H22C H -0.300216 0.493730 0.133245 0.047 Uiso 1 1 calc R U . . .
H22D H -0.286844 0.554825 0.137133 0.047 Uiso 1 1 calc R U . . .
N23 N -0.2435(15) 0.5471(11) 0.0336(9) 0.047(8) Uani 1 1 d . . . . .
H23C H -0.228298 0.581626 0.044862 0.057 Uiso 1 1 calc R U . . .
H23D H -0.215913 0.520703 0.050531 0.057 Uiso 1 1 calc R U . . .
N24 N -0.3648(18) 0.5320(15) -0.0260(12) 0.067(9) Uani 1 1 d . U . . .
H24C H -0.375332 0.495847 -0.035433 0.081 Uiso 1 1 calc R U . . .
H24D H -0.402191 0.554074 -0.036082 0.081 Uiso 1 1 calc R U . . .
C19 C 0.139(3) -0.043(2) 0.2646(19) 0.095(16) Uani 1 1 d . U . . .
H19A H 0.169206 -0.066848 0.245612 0.114 Uiso 1 1 calc R U . . .
H19B H 0.167916 -0.014756 0.284528 0.114 Uiso 1 1 calc R U . . .
C20 C 0.0733(19) -0.0115(16) 0.2251(13) 0.051(9) Uani 1 1 d . U . . .
H20A H 0.092889 0.017513 0.204020 0.061 Uiso 1 1 calc R U . . .
H20B H 0.048492 -0.040020 0.202602 0.061 Uiso 1 1 calc R U . . .
C21 C -0.447(3) 0.525(2) 0.1206(17) 0.087(9) Uani 1 1 d . U . . .
H21A H -0.480963 0.555027 0.126005 0.104 Uiso 1 1 calc R U . . .
H21B H -0.466801 0.488801 0.131632 0.104 Uiso 1 1 calc R U . . .
C22 C -0.384(2) 0.536(2) 0.1516(18) 0.084(14) Uani 1 1 d . U . . .
H22A H -0.381179 0.510439 0.181159 0.101 Uiso 1 1 calc R U . . .
H22B H -0.385214 0.575119 0.164143 0.101 Uiso 1 1 calc R U . . .
C23 C -0.236(2) 0.543(2) -0.0201(18) 0.099(17) Uani 1 1 d D U . . .
H23A H -0.202610 0.571628 -0.029466 0.119 Uiso 1 1 calc R U . . .
H23B H -0.217541 0.505098 -0.027567 0.119 Uiso 1 1 calc R U . . .
C24 C -0.304(2) 0.551(2) -0.0496(18) 0.094(16) Uani 1 1 d D U . . .
H24A H -0.303358 0.531534 -0.082171 0.113 Uiso 1 1 calc R U . . .
H24B H -0.309409 0.592139 -0.056926 0.113 Uiso 1 1 calc R U . . .
N6 N 0.4214(14) 0.4910(12) 0.2878(10) 0.048(6) Uani 1 1 d D U . . .
H6A H 0.381830 0.483333 0.267197 0.058 Uiso 1 1 calc R U . . .
H6B H 0.422443 0.528766 0.293896 0.058 Uiso 1 1 calc R U . . .
N5 N 0.4992(17) 0.4048(14) 0.3286(10) 0.066(6) Uani 1 1 d D U . . .
H5A H 0.540212 0.415591 0.346074 0.079 Uiso 1 1 calc R U . . .
H5B H 0.493308 0.367340 0.333920 0.079 Uiso 1 1 calc R U . . .
C5 C 0.501(2) 0.4155(14) 0.2741(11) 0.062(6) Uani 1 1 d D U . . .
H5C H 0.468512 0.389925 0.254111 0.075 Uiso 1 1 calc R U . . .
H5D H 0.548974 0.407813 0.265035 0.075 Uiso 1 1 calc R U . . .
C6 C 0.4823(17) 0.4754(13) 0.2622(14) 0.058(6) Uani 1 1 d D U . . .
H6C H 0.522035 0.500406 0.273584 0.069 Uiso 1 1 calc R U . . .
H6D H 0.471131 0.480044 0.225376 0.069 Uiso 1 1 calc R U . . .

loop_
_atom_site_aniso_label
_atom_site_aniso_U_11
_atom_site_aniso_U_22
_atom_site_aniso_U_33
_atom_site_aniso_U_23
_atom_site_aniso_U_13
_atom_site_aniso_U_12
W1 0.0281(6) 0.0156(5) 0.0162(5) 0.0013(4) 0.0005(4) 0.0002(4)
W2 0.0221(6) 0.0163(5) 0.0159(5) 0.0003(4) 0.0007(4) 0.0028(4)
W3 0.0258(6) 0.0183(5) 0.0151(5) -0.0041(4) 0.0001(4) -0.0006(4)
W4 0.0261(6) 0.0150(5) 0.0146(5) 0.0020(4) 0.0000(4) 0.0014(4)
W5 0.0227(6) 0.0157(5) 0.0241(5) -0.0033(4) 0.0002(4) 0.0031(4)
W6 0.0219(6) 0.0178(5) 0.0204(5) -0.0017(4) 0.0024(4) 0.0031(4)
W7 0.0219(6) 0.0188(6) 0.0214(5) -0.0001(4) 0.0015(4) -0.0037(5)
W8 0.0237(6) 0.0157(5) 0.0202(5) 0.0028(4) 0.0020(4) -0.0016(4)
W9 0.0224(6) 0.0154(5) 0.0227(5) -0.0035(4) 0.0015(4) -0.0035(4)
W10 0.0343(7) 0.0120(5) 0.0222(5) -0.0013(4) 0.0049(5) -0.0048(5)
W11 0.0290(6) 0.0098(5) 0.0207(5) -0.0006(4) 0.0035(4) 0.0009(4)
W12 0.0268(6) 0.0171(5) 0.0130(5) 0.0009(4) 0.0034(4) 0.0002(4)
W13 0.0286(7) 0.0202(6) 0.0250(5) 0.0037(5) 0.0051(5) 0.0099(5)
W14 0.0284(6) 0.0160(5) 0.0164(5) -0.0042(4) -0.0012(4) -0.0005(4)
W15 0.0269(6) 0.0157(5) 0.0164(5) -0.0033(4) -0.0018(4) -0.0016(4)
W16 0.0285(7) 0.0108(5) 0.0219(5) -0.0010(4) -0.0006(4) 0.0011(4)
W17 0.0300(6) 0.0169(5) 0.0155(5) 0.0005(4) 0.0059(4) 0.0023(5)
W18 0.0348(7) 0.0135(5) 0.0200(5) -0.0056(4) 0.0023(5) 0.0004(5)
W19 0.0306(7) 0.0171(5) 0.0156(5) 0.0021(4) -0.0017(4) 0.0013(5)
W20 0.0343(7) 0.0193(6) 0.0188(5) 0.0069(4) 0.0028(5) 0.0093(5)
W21 0.0245(9) 0.0100(7) 0.0111(7) -0.0040(6) -0.0009(6) -0.0007(6)
Cu1 0.0245(9) 0.0100(7) 0.0111(7) -0.0040(6) -0.0009(6) -0.0007(6)
Cu2 0.0210(9) 0.0131(8) 0.0146(7) -0.0030(6) -0.0012(6) 0.0017(6)
W22 0.0210(9) 0.0131(8) 0.0146(7) -0.0030(6) -0.0012(6) 0.0017(6)
W23 0.0291(10) 0.0217(9) 0.0229(8) -0.0012(7) 0.0004(7) 0.0006(7)
Cu3 0.0291(10) 0.0217(9) 0.0229(8) -0.0012(7) 0.0004(7) 0.0006(7)
W24 0.0315(11) 0.0268(10) 0.0298(9) 0.0030(8) 0.0013(8) 0.0024(8)
Cu4 0.0315(11) 0.0268(10) 0.0298(9) 0.0030(8) 0.0013(8) 0.0024(8)
Si1 0.016(2) 0.010(2) 0.0136(19) 0.0004(16) 0.0016(16) 0.0002(16)
Si2 0.013(2) 0.0091(19) 0.0089(18) 0.0025(16) 0.0011(16) 0.0022(16)
Cu6 0.035(2) 0.041(2) 0.0230(17) -0.0048(16) 0.0057(15) 0.0028(17)
Cu7 0.033(2) 0.035(2) 0.0326(19) 0.0028(16) -0.0025(16) 0.0012(17)
Cu8 0.036(2) 0.029(2) 0.054(2) -0.0012(18) 0.0001(19) -0.0041(17)
Cu9 0.046(3) 0.0209(19) 0.055(2) -0.0025(18) -0.0148(19) -0.0016(17)
Cu10 0.056(3) 0.025(2) 0.063(3) 0.002(2) -0.014(2) -0.0039(19)
Cu5 0.033(2) 0.0179(17) 0.0250(16) 0.0007(14) 0.0014(14) 0.0021(15)
O1 0.013(9) 0.035(10) 0.023(8) 0.007(8) -0.002(7) 0.001(8)
O2 0.031(8) 0.009(7) 0.024(7) -0.004(6) 0.008(6) -0.003(6)
O3 0.033(12) 0.035(11) 0.013(8) 0.004(8) 0.010(8) 0.009(9)
O4 0.032(10) 0.027(10) 0.031(9) 0.019(8) 0.012(8) 0.002(8)
O5 0.017(8) 0.026(8) 0.032(7) 0.006(6) -0.001(6) 0.001(6)
O6 0.018(7) 0.016(7) 0.018(7) 0.005(6) 0.006(6) 0.007(6)
O7 0.034(8) 0.028(8) 0.020(7) 0.003(6) -0.006(6) 0.002(7)
O8 0.024(11) 0.033(11) 0.014(8) -0.004(8) 0.002(7) 0.013(9)
O9 0.025(8) 0.017(7) 0.019(7) 0.003(6) -0.001(6) 0.007(6)
O10 0.022(10) 0.017(9) 0.020(9) -0.007(7) -0.007(7) -0.002(8)
O11 0.014(7) 0.023(7) 0.024(7) 0.006(6) 0.005(6) 0.005(6)
O12 0.017(7) 0.014(7) 0.025(7) 0.005(6) 0.011(6) -0.001(6)
O13 0.021(8) 0.028(8) 0.033(8) 0.003(7) 0.004(6) 0.002(7)
O14 0.029(8) 0.030(8) 0.021(7) 0.014(6) -0.002(6) 0.006(7)
O15 0.021(10) 0.018(10) 0.037(10) 0.010(8) 0.006(8) 0.006(8)
O16 0.039(12) 0.022(10) 0.033(10) 0.007(9) 0.004(9) -0.002(9)
O17 0.017(4) 0.016(4) 0.017(4) -0.001(2) 0.001(2) -0.001(2)
O18 0.026(11) 0.023(10) 0.025(9) 0.002(8) 0.013(8) 0.004(8)
O19 0.025(8) 0.034(8) 0.030(7) -0.003(7) 0.004(7) 0.007(7)
O20 0.027(8) 0.021(7) 0.035(8) -0.006(7) 0.011(7) -0.015(7)
O21 0.031(11) 0.037(12) 0.017(9) -0.006(8) 0.001(8) 0.004(9)
O22 0.028(8) 0.027(8) 0.028(7) 0.006(7) -0.008(6) -0.009(7)
O23 0.018(4) 0.018(4) 0.018(4) -0.001(2) 0.001(2) -0.001(2)
O24 0.014(4) 0.012(4) 0.013(4) 0.001(2) 0.001(2) 0.001(2)
O25 0.024(11) 0.013(9) 0.036(10) -0.003(8) 0.003(8) 0.003(8)
O26 0.021(8) 0.031(8) 0.017(7) -0.007(6) 0.002(6) -0.001(6)
O27 0.020(7) 0.010(7) 0.022(7) -0.002(6) 0.002(6) 0.010(6)
O28 0.037(8) 0.023(7) 0.016(7) -0.002(6) 0.002(6) -0.001(7)
O29 0.033(8) 0.009(7) 0.020(7) -0.008(6) -0.002(6) 0.001(6)
O30 0.029(5) 0.025(5) 0.026(5) -0.003(4) 0.004(4) 0.003(4)
O31 0.046(11) 0.029(10) 0.011(8) -0.011(7) -0.009(8) -0.005(8)
O32 0.032(8) 0.021(7) 0.032(7) 0.004(6) 0.007(7) 0.011(7)
O33 0.033(11) 0.014(9) 0.027(9) -0.008(8) 0.012(8) 0.003(8)
O34 0.054(14) 0.018(10) 0.037(11) 0.008(9) 0.014(10) 0.004(10)
O35 0.032(6) 0.027(5) 0.029(5) 0.005(4) 0.007(4) -0.002(4)
O36 0.024(8) 0.020(7) 0.011(6) -0.008(6) -0.002(6) -0.002(6)
O37 0.029(11) 0.019(9) 0.014(8) 0.003(7) 0.009(7) 0.007(8)
O38 0.021(8) 0.032(8) 0.027(7) 0.001(7) 0.003(6) 0.008(7)
O39 0.024(8) 0.028(8) 0.029(7) -0.003(7) 0.003(6) 0.011(7)
O40 0.030(8) 0.012(7) 0.018(7) -0.002(6) -0.004(6) -0.003(6)
O41 0.024(8) 0.027(8) 0.025(7) 0.002(6) 0.011(6) 0.002(7)
O42 0.031(10) 0.016(9) 0.044(10) -0.011(8) 0.000(8) 0.003(8)
O43 0.033(6) 0.029(6) 0.034(6) 0.004(4) 0.003(4) 0.000(4)
O44 0.030(8) 0.027(8) 0.022(7) 0.006(6) -0.009(6) -0.001(7)
O45 0.025(8) 0.014(7) 0.026(7) 0.007(6) 0.004(6) 0.003(6)
O46 0.027(8) 0.017(7) 0.028(7) -0.009(6) 0.001(6) 0.000(6)
O47 0.034(8) 0.016(7) 0.024(7) -0.001(6) 0.000(6) 0.000(6)
O48 0.022(7) 0.014(7) 0.021(7) -0.007(6) 0.000(6) -0.007(6)
O49 0.036(12) 0.026(11) 0.016(9) 0.007(8) -0.001(8) -0.002(9)
O50 0.020(7) 0.023(7) 0.020(7) 0.000(6) 0.009(6) 0.006(6)
O51 0.022(8) 0.032(8) 0.019(7) 0.001(6) 0.008(6) 0.001(6)
O52 0.052(12) 0.019(9) 0.042(10) -0.009(8) -0.011(9) -0.008(9)
O53 0.030(8) 0.019(7) 0.024(7) 0.008(6) -0.001(6) 0.000(6)
O54 0.033(11) 0.040(11) 0.024(9) -0.002(8) 0.020(8) 0.005(9)
O55 0.025(8) 0.033(8) 0.024(7) 0.006(7) 0.010(6) 0.000(7)
O56 0.021(7) 0.013(7) 0.013(6) -0.006(6) 0.000(6) 0.005(6)
O57 0.028(8) 0.024(8) 0.019(7) 0.004(6) -0.013(6) 0.002(6)
O58 0.025(8) 0.028(8) 0.022(7) 0.008(6) 0.003(6) -0.005(7)
O59 0.019(11) 0.032(11) 0.039(11) 0.003(9) -0.001(9) 0.004(9)
O60 0.018(7) 0.014(7) 0.018(7) -0.004(6) -0.001(6) 0.005(6)
O61 0.052(14) 0.025(11) 0.024(10) -0.005(8) 0.014(9) 0.011(10)
O62 0.021(8) 0.021(7) 0.026(7) 0.010(6) 0.002(6) 0.000(6)
O63 0.034(12) 0.034(12) 0.028(10) 0.003(9) 0.009(9) 0.016(9)
O64 0.027(5) 0.025(5) 0.026(5) 0.001(2) 0.002(2) 0.000(2)
O65 0.034(12) 0.030(12) 0.047(12) 0.011(10) -0.005(10) -0.005(10)
O66 0.027(5) 0.022(5) 0.025(5) -0.002(4) 0.005(4) 0.002(4)
O67 0.036(12) 0.027(11) 0.032(10) -0.005(9) 0.005(9) -0.004(9)
O68 0.029(8) 0.020(7) 0.029(7) 0.007(6) -0.006(6) 0.001(6)
O69 0.045(13) 0.015(9) 0.020(9) -0.001(8) 0.005(8) -0.010(9)
O70 0.048(12) 0.026(10) 0.054(11) -0.010(9) 0.012(10) 0.011(9)
O71 0.034(12) 0.028(11) 0.023(9) -0.005(8) 0.003(8) 0.006(9)
O72 0.025(11) 0.038(12) 0.029(10) -0.016(9) 0.003(8) 0.008(9)
O73 0.027(10) 0.048(12) 0.045(10) -0.015(10) 0.013(9) 0.009(9)
O74 0.050(15) 0.041(13) 0.044(13) -0.002(10) 0.030(11) 0.008(11)
O75 0.030(8) 0.022(7) 0.021(7) 0.001(6) 0.011(6) 0.006(6)
O76 0.047(14) 0.058(15) 0.018(9) -0.014(10) 0.014(9) 0.000(11)
O77 0.060(15) 0.042(13) 0.016(9) -0.008(9) 0.017(9) -0.016(11)
O78 0.052(10) 0.038(9) 0.052(9) 0.009(7) 0.021(8) 0.003(8)
N1 0.028(9) 0.018(8) 0.035(9) 0.005(7) 0.001(7) 0.000(7)
N2 0.033(9) 0.034(9) 0.029(8) 0.004(7) 0.014(7) -0.006(8)
N3 0.040(9) 0.024(9) 0.024(8) -0.007(7) 0.003(7) 0.001(8)
N4 0.028(9) 0.031(9) 0.015(8) 0.005(7) 0.008(7) 0.001(7)
N7 0.046(12) 0.016(10) 0.054(11) 0.013(9) 0.007(10) -0.004(9)
N8 0.054(13) 0.035(11) 0.059(12) 0.009(10) 0.009(11) -0.007(10)
N9 0.040(10) 0.045(10) 0.035(9) 0.000(8) 0.012(8) -0.003(8)
N10 0.024(15) 0.07(2) 0.041(15) -0.026(15) 0.003(12) 0.006(14)
N11 0.042(10) 0.050(11) 0.051(10) 0.004(8) 0.007(8) 0.014(8)
N12 0.025(9) 0.031(9) 0.025(8) 0.000(7) 0.009(7) 0.006(7)
N13 0.06(2) 0.046(18) 0.038(15) -0.001(14) 0.002(14) -0.002(15)
N14 0.045(19) 0.08(2) 0.045(16) 0.003(16) -0.025(14) 0.004(16)
N15 0.036(16) 0.042(16) 0.040(14) 0.023(13) -0.010(12) -0.004(13)
N16 0.05(2) 0.07(2) 0.054(18) -0.025(17) -0.005(16) 0.013(17)
N17 0.11(3) 0.05(2) 0.10(3) -0.02(2) 0.02(3) 0.00(2)
N18 0.068(13) 0.068(13) 0.078(12) -0.007(9) 0.001(9) -0.010(9)
O1W 0.15(4) 0.12(3) 0.09(2) 0.05(2) 0.05(2) 0.02(3)
O2W 0.033(13) 0.044(13) 0.039(11) 0.009(10) 0.001(10) 0.002(10)
O3W 0.08(2) 0.021(12) 0.09(2) 0.008(13) -0.024(16) 0.008(13)
O4W 0.045(17) 0.12(3) 0.08(2) 0.036(19) 0.019(15) 0.014(17)
O5W 0.083(16) 0.099(17) 0.086(15) 0.019(14) -0.005(13) -0.037(14)
O6W 0.086(17) 0.070(16) 0.125(18) -0.029(14) 0.007(15) -0.005(14)
O7W 0.102(18) 0.097(18) 0.098(17) -0.036(15) 0.018(15) 0.000(15)
C1 0.045(11) 0.038(11) 0.043(11) 0.000(9) 0.009(9) 0.003(9)
C2 0.042(11) 0.028(10) 0.039(10) -0.002(8) 0.007(8) -0.004(8)
C3 0.038(11) 0.042(11) 0.032(10) 0.004(8) 0.011(8) -0.002(9)
C4 0.032(10) 0.023(10) 0.037(10) -0.003(8) 0.002(8) -0.003(8)
C7 0.050(11) 0.029(10) 0.054(11) 0.007(9) 0.010(10) -0.004(9)
C8 0.056(12) 0.037(10) 0.056(11) 0.006(9) 0.008(10) -0.005(9)
C9 0.06(2) 0.04(2) 0.07(2) -0.012(18) -0.001(19) -0.016(18)
C10 0.05(2) 0.037(19) 0.06(2) 0.007(17) 0.010(18) 0.009(17)
C11 0.045(11) 0.035(11) 0.042(11) -0.001(9) 0.002(9) -0.009(9)
C12 0.026(10) 0.028(10) 0.027(9) 0.006(8) 0.006(8) 0.010(8)
C13 0.05(3) 0.07(3) 0.09(3) 0.01(3) -0.01(2) -0.01(2)
C14 0.075(15) 0.067(14) 0.070(14) 0.007(9) 0.004(9) 0.002(10)
C15 0.058(12) 0.051(12) 0.048(12) 0.009(9) 0.009(9) -0.002(9)
C16 0.05(2) 0.025(17) 0.07(2) 0.009(16) 0.008(19) 0.007(16)
C17 0.18(7) 0.14(6) 0.04(3) 0.05(3) 0.00(3) -0.05(5)
C18 0.17(6) 0.10(4) 0.06(3) -0.04(3) 0.01(3) -0.07(4)
N19 0.067(12) 0.057(12) 0.067(12) -0.001(9) -0.001(9) 0.001(9)
N20 0.048(17) 0.023(13) 0.047(15) -0.007(12) -0.012(13) -0.011(12)
N21 0.079(11) 0.077(11) 0.083(11) -0.004(8) 0.008(8) 0.005(8)
N22 0.040(10) 0.032(9) 0.043(9) 0.000(8) -0.008(8) -0.009(8)
N23 0.07(2) 0.026(14) 0.037(14) 0.002(12) -0.015(14) 0.002(14)
N24 0.069(12) 0.062(12) 0.069(12) 0.003(9) 0.001(9) -0.012(9)
C19 0.096(18) 0.092(18) 0.097(18) 0.001(10) 0.011(10) 0.002(10)
C20 0.051(12) 0.053(12) 0.049(12) -0.005(9) 0.008(9) 0.001(9)
C21 0.087(11) 0.086(12) 0.087(11) -0.001(8) 0.006(8) 0.002(8)
C22 0.081(16) 0.089(17) 0.083(16) 0.002(10) 0.010(10) 0.002(10)
C23 0.098(19) 0.101(19) 0.099(18) -0.002(10) 0.010(10) 0.001(10)
C24 0.094(18) 0.095(18) 0.094(18) 0.000(10) 0.014(10) 0.000(10)
N6 0.051(9) 0.044(8) 0.051(8) -0.003(7) 0.011(7) -0.005(7)
N5 0.062(9) 0.062(9) 0.072(9) 0.000(7) 0.006(7) -0.004(7)
C5 0.060(8) 0.060(8) 0.067(8) -0.002(7) 0.010(7) -0.004(7)
C6 0.057(8) 0.056(8) 0.061(8) -0.003(7) 0.010(6) -0.005(7)

loop_
_atom_type_symbol
_atom_type_description
_atom_type_scat_dispersion_real
_atom_type_scat_dispersion_imag
_atom_type_scat_source
C C 0.0033 0.0016 'International Tables Vol C Tables 4.2.6.8 and 6.1.1.4'
H H 0.0000 0.0000 'International Tables Vol C Tables 4.2.6.8 and 6.1.1.4'
N N 0.0061 0.0033 'International Tables Vol C Tables 4.2.6.8 and 6.1.1.4'
O O 0.0106 0.0060 'International Tables Vol C Tables 4.2.6.8 and 6.1.1.4'
Si Si 0.0817 0.0704 'International Tables Vol C Tables 4.2.6.8 and 6.1.1.4'
Cu Cu 0.3201 1.2651 'International Tables Vol C Tables 4.2.6.8 and 6.1.1.4'
W W -0.8490 6.8722 'International Tables Vol C Tables 4.2.6.8 and 6.1.1.4'

loop_
_geom_angle_atom_site_label_1
_geom_angle_atom_site_label_2
_geom_angle_atom_site_label_3
_geom_angle
_geom_angle_site_symmetry_1
_geom_angle_site_symmetry_3
_geom_angle_publ_flag
O31 W1 O32 101.7(8) . . ?
O31 W1 O63 100.2(8) . . ?
O32 W1 O63 89.7(8) . . ?
O31 W1 O69 99.2(8) . . ?
O32 W1 O69 159.0(7) . . ?
O63 W1 O69 84.6(8) . . ?
O31 W1 O64 102.9(8) . . ?
O32 W1 O64 88.6(8) . . ?
O63 W1 O64 156.7(7) . . ?
O69 W1 O64 88.8(7) . . ?
O31 W1 O24 168.9(7) . . ?
O32 W1 O24 87.0(7) . . ?
O63 W1 O24 72.7(6) . . ?
O69 W1 O24 72.0(6) . . ?
O64 W1 O24 84.0(6) . . ?
O39 W2 O49 100.6(8) . . ?
O39 W2 O12 104.2(8) . . ?
O49 W2 O12 88.6(7) . . ?
O39 W2 O40 99.9(8) . . ?
O49 W2 O40 159.3(8) . . ?
O12 W2 O40 89.0(7) . . ?
O39 W2 O48 97.0(8) . . ?
O49 W2 O48 88.6(7) . . ?
O12 W2 O48 158.7(7) . . ?
O40 W2 O48 86.3(7) . . ?
O39 W2 O9 168.8(7) . . ?
O49 W2 O9 85.7(7) . . ?
O12 W2 O9 85.1(6) . . ?
O40 W2 O9 73.7(6) . . ?
O48 W2 O9 73.7(7) . . ?
O67 W3 O56 100.0(8) . . ?
O67 W3 O3 99.8(8) . . ?
O56 W3 O3 160.2(7) . . ?
O67 W3 O2 102.0(8) . . ?
O56 W3 O2 91.3(7) . . ?
O3 W3 O2 85.9(7) . . ?
O67 W3 O76 98.7(8) . . ?
O56 W3 O76 88.4(8) . . ?
O3 W3 O76 87.4(8) . . ?
O2 W3 O76 159.1(7) . . ?
O67 W3 O51 171.9(8) . . ?
O56 W3 O51 76.7(6) . . ?
O3 W3 O51 83.6(7) . . ?
O2 W3 O51 85.5(6) . . ?
O76 W3 O51 74.0(7) . . ?
O35 W4 O19 101.8(8) . . ?
O35 W4 O12 100.9(8) . . ?
O19 W4 O12 88.1(7) . . ?
O35 W4 O28 101.1(8) . . ?
O19 W4 O28 89.4(8) . . ?
O12 W4 O28 158.0(7) . . ?
O35 W4 O68 99.6(8) . . ?
O19 W4 O68 158.6(7) . . ?
O12 W4 O68 86.3(7) . . ?
O28 W4 O68 88.2(8) . . ?
O35 W4 O10 170.1(8) . . ?
O19 W4 O10 86.4(7) . . ?
O12 W4 O10 84.8(6) . . ?
O28 W4 O10 73.2(6) . . ?
O68 W4 O10 72.5(6) . . ?
O73 W5 O46 101.6(9) . . ?
O73 W5 O14 102.3(9) . . ?
O46 W5 O14 87.8(7) . . ?
O73 W5 O13 101.8(9) . . ?
O46 W5 O13 156.5(8) . . ?
O14 W5 O13 89.6(8) . . ?
O73 W5 O47 99.2(9) . . ?
O46 W5 O47 89.4(7) . . ?
O14 W5 O47 158.4(8) . . ?
O13 W5 O47 84.6(7) . . ?
O73 W5 O29 169.5(8) . . ?
O46 W5 O29 84.5(7) . . ?
O14 W5 O29 86.3(7) . . ?
O13 W5 O29 72.0(7) . . ?
O47 W5 O29 72.1(7) . . ?
O30 W6 O71 100.9(8) . . ?
O30 W6 O27 100.3(8) . . ?
O71 W6 O27 91.3(8) . . ?
O30 W6 O50 100.8(8) . . ?
O71 W6 O50 90.4(8) . . ?
O27 W6 O50 158.2(7) . . ?
O30 W6 O3 99.1(8) . . ?
O71 W6 O3 159.8(8) . . ?
O27 W6 O3 82.6(7) . . ?
O50 W6 O3 88.4(7) . . ?
O30 W6 O5 174.3(8) . . ?
O71 W6 O5 77.3(7) . . ?
O27 W6 O5 85.2(6) . . ?
O50 W6 O5 73.9(7) . . ?
O3 W6 O5 83.0(7) . . ?
O4 W7 O50 99.4(8) . . ?
O4 W7 O77 97.6(9) . . ?
O50 W7 O77 89.4(8) . . ?
O4 W7 O17 100.3(8) . . ?
O50 W7 O17 159.9(7) . . ?
O77 W7 O17 91.8(8) . . ?
O4 W7 O58 101.5(8) . . ?
O50 W7 O58 89.1(7) . . ?
O77 W7 O58 160.8(8) . . ?
O17 W7 O58 83.2(7) . . ?
O4 W7 O5 172.9(7) . . ?
O50 W7 O5 74.5(7) . . ?
O77 W7 O5 78.9(7) . . ?
O17 W7 O5 86.0(7) . . ?
O58 W7 O5 82.2(7) . . ?
O65 W8 O45 101.9(8) . . ?
O65 W8 O18 102.1(9) . . ?
O45 W8 O18 89.3(8) . . ?
O65 W8 O62 99.5(9) . . ?
O45 W8 O62 91.4(7) . . ?
O18 W8 O62 157.7(8) . . ?
O65 W8 O68 97.0(8) . . ?
O45 W8 O68 161.2(8) . . ?
O18 W8 O68 85.8(8) . . ?
O62 W8 O68 86.4(7) . . ?
O65 W8 O10 166.6(8) . . ?
O45 W8 O10 89.0(7) . . ?
O18 W8 O10 85.6(7) . . ?
O62 W8 O10 72.1(7) . . ?
O68 W8 O10 72.5(7) . . ?
O59 W9 O23 101.2(8) . . ?
O59 W9 O46 102.0(8) . . ?
O23 W9 O46 88.0(7) . . ?
O59 W9 O26 99.0(8) . . ?
O23 W9 O26 90.4(7) . . ?
O46 W9 O26 158.9(8) . . ?
O59 W9 O69 99.4(8) . . ?
O23 W9 O69 159.3(8) . . ?
O46 W9 O69 89.2(7) . . ?
O26 W9 O69 84.9(7) . . ?
O59 W9 O24 169.8(7) . . ?
O23 W9 O24 86.5(6) . . ?
O46 W9 O24 84.8(7) . . ?
O26 W9 O24 74.1(6) . . ?
O69 W9 O24 72.9(7) . . ?
O16 W10 O60 99.8(8) . . ?
O16 W10 O11 103.1(8) . . ?
O60 W10 O11 89.8(7) . . ?
O16 W10 O15 102.1(8) . . ?
O60 W10 O15 158.1(7) . . ?
O11 W10 O15 86.3(7) . . ?
O16 W10 O33 98.7(8) . . ?
O60 W10 O33 89.0(7) . . ?
O11 W10 O33 158.0(7) . . ?
O15 W10 O33 86.6(8) . . ?
O16 W10 O41 170.7(8) . . ?
O60 W10 O41 76.7(7) . . ?
O11 W10 O41 85.5(7) . . ?
O15 W10 O41 81.5(7) . . ?
O33 W10 O41 72.8(7) . . ?
O66 W11 O27 102.5(8) . . ?
O66 W11 O2 102.7(7) . . ?
O27 W11 O2 85.8(7) . . ?
O66 W11 O26 98.6(8) . . ?
O27 W11 O26 158.9(7) . . ?
O2 W11 O26 88.6(7) . . ?
O66 W11 O63 99.1(8) . . ?
O27 W11 O63 89.9(8) . . ?
O2 W11 O63 158.2(7) . . ?
O26 W11 O63 87.7(7) . . ?
O66 W11 O24 170.2(7) . . ?
O27 W11 O24 84.5(6) . . ?
O2 W11 O24 84.6(6) . . ?
O26 W11 O24 74.8(7) . . ?
O63 W11 O24 73.8(7) . . ?
O1 W12 O11 102.0(8) . . ?
O1 W12 O48 101.0(8) . . ?
O11 W12 O48 90.6(7) . . ?
O1 W12 O22 100.3(8) . . ?
O11 W12 O22 86.4(7) . . ?
O48 W12 O22 158.6(8) . . ?
O1 W12 O8 99.6(8) . . ?
O11 W12 O8 158.2(7) . . ?
O48 W12 O8 88.4(7) . . ?
O22 W12 O8 86.6(7) . . ?
O1 W12 O9 171.8(7) . . ?
O11 W12 O9 85.6(7) . . ?
O48 W12 O9 75.5(7) . . ?
O22 W12 O9 83.1(7) . . ?
O8 W12 O9 73.0(6) . . ?
O42 W13 O44 102.5(8) . . ?
O42 W13 O25 99.5(8) . . ?
O44 W13 O25 91.0(7) . . ?
O42 W13 O6 100.3(8) . . ?
O44 W13 O6 90.1(7) . . ?
O25 W13 O6 159.4(7) . . ?
O42 W13 O75 98.8(8) . . ?
O44 W13 O75 158.6(8) . . ?
O25 W13 O75 86.9(7) . . ?
O6 W13 O75 84.7(7) . . ?
O42 W13 O37 173.0(8) . . ?
O44 W13 O37 76.9(7) . . ?
O25 W13 O37 73.6(6) . . ?
O6 W13 O37 86.7(6) . . ?
O75 W13 O37 82.1(7) . . ?
O21 W14 O64 101.3(8) . . ?
O21 W14 O20 101.5(8) . . ?
O64 W14 O20 89.4(8) . . ?
O21 W14 O72 98.7(8) . . ?
O64 W14 O72 159.5(7) . . ?
O20 W14 O72 91.4(8) . . ?
O21 W14 O47 98.5(8) . . ?
O64 W14 O47 87.6(8) . . ?
O20 W14 O47 160.0(7) . . ?
O72 W14 O47 84.7(8) . . ?
O21 W14 O29 169.1(7) . . ?
O64 W14 O29 86.0(7) . . ?
O20 W14 O29 86.6(7) . . ?
O72 W14 O29 73.6(6) . . ?
O47 W14 O29 73.4(7) . . ?
O52 W15 O55 99.9(9) . . ?
O52 W15 O8 98.5(9) . . ?
O55 W15 O8 91.1(7) . . ?
O52 W15 O18 103.8(9) . . ?
O55 W15 O18 89.3(7) . . ?
O8 W15 O18 157.3(7) . . ?
O52 W15 O40 100.0(8) . . ?
O55 W15 O40 160.1(7) . . ?
O8 W15 O40 85.2(7) . . ?
O18 W15 O40 86.7(7) . . ?
O52 W15 O9 169.0(9) . . ?
O55 W15 O9 87.5(7) . . ?
O8 W15 O9 72.9(6) . . ?
O18 W15 O9 84.4(7) . . ?
O40 W15 O9 72.8(6) . . ?
O43 W16 O53 103.3(8) . . ?
O43 W16 O17 102.1(8) . . ?
O53 W16 O17 87.4(7) . . ?
O43 W16 O13 99.3(8) . . ?
O53 W16 O13 90.0(8) . . ?
O17 W16 O13 158.5(7) . . ?
O43 W16 O72 99.0(8) . . ?
O53 W16 O72 157.6(8) . . ?
O17 W16 O72 89.4(7) . . ?
O13 W16 O72 84.9(8) . . ?
O43 W16 O29 168.8(8) . . ?
O53 W16 O29 84.8(6) . . ?
O17 W16 O29 85.9(7) . . ?
O13 W16 O29 72.7(7) . . ?
O72 W16 O29 72.9(7) . . ?
O54 W17 O6 99.8(8) . . ?
O54 W17 O38 100.5(9) . . ?
O6 W17 O38 86.9(7) . . ?
O54 W17 O62 100.4(9) . . ?
O6 W17 O62 87.8(7) . . ?
O38 W17 O62 159.0(7) . . ?
O54 W17 O28 100.6(8) . . ?
O6 W17 O28 159.6(7) . . ?
O38 W17 O28 89.8(8) . . ?
O62 W17 O28 88.1(7) . . ?
O54 W17 O10 172.2(8) . . ?
O6 W17 O10 85.4(6) . . ?
O38 W17 O10 85.5(7) . . ?
O62 W17 O10 73.8(7) . . ?
O28 W17 O10 74.2(6) . . ?
O70 W18 O36 101.7(9) . . ?
O70 W18 O75 99.3(9) . . ?
O36 W18 O75 158.7(7) . . ?
O70 W18 O33 99.3(9) . . ?
O36 W18 O33 89.6(7) . . ?
O75 W18 O33 90.0(7) . . ?
O70 W18 O38 100.1(9) . . ?
O36 W18 O38 89.6(7) . . ?
O75 W18 O38 83.7(7) . . ?
O33 W18 O38 160.3(7) . . ?
O70 W18 O41 172.5(9) . . ?
O36 W18 O41 76.9(6) . . ?
O75 W18 O41 82.6(7) . . ?
O33 W18 O41 73.4(7) . . ?
O38 W18 O41 87.3(7) . . ?
O34 W19 O57 99.5(9) . . ?
O34 W19 O58 101.8(9) . . ?
O57 W19 O58 158.5(7) . . ?
O34 W19 O76 99.1(9) . . ?
O57 W19 O76 89.8(9) . . ?
O58 W19 O76 89.6(9) . . ?
O34 W19 O53 102.8(8) . . ?
O57 W19 O53 89.4(8) . . ?
O58 W19 O53 83.2(8) . . ?
O76 W19 O53 157.9(8) . . ?
O34 W19 O51 172.8(8) . . ?
O57 W19 O51 76.9(7) . . ?
O58 W19 O51 82.2(7) . . ?
O76 W19 O51 74.8(7) . . ?
O53 W19 O51 83.6(7) . . ?
O61 W20 O7 101.5(9) . . ?
O61 W20 O22 100.6(8) . . ?
O7 W20 O22 89.7(8) . . ?
O61 W20 O25 98.9(8) . . ?
O7 W20 O25 89.6(8) . . ?
O22 W20 O25 160.2(7) . . ?
O61 W20 O15 97.3(8) . . ?
O7 W20 O15 161.2(7) . . ?
O22 W20 O15 87.4(7) . . ?
O25 W20 O15 86.9(7) . . ?
O61 W20 O37 173.4(8) . . ?
O7 W20 O37 77.5(7) . . ?
O22 W20 O37 86.0(7) . . ?
O25 W20 O37 74.6(7) . . ?
O15 W20 O37 83.8(7) . . ?
O74 W21 O49 100.3(8) . . ?
O74 W21 O60 99.2(8) . . ?
O49 W21 O60 89.4(7) . . ?
O74 W21 O36 99.9(8) . . ?
O49 W21 O36 159.7(7) . . ?
O60 W21 O36 89.6(7) . . ?
O74 W21 O19 98.1(8) . . ?
O49 W21 O19 84.9(8) . . ?
O60 W21 O19 162.5(7) . . ?
O36 W21 O19 90.1(8) . . ?
O74 W21 O41 169.7(8) . . ?
O49 W21 O41 87.1(7) . . ?
O60 W21 O41 73.4(6) . . ?
O36 W21 O41 73.2(6) . . ?
O19 W21 O41 89.8(7) . . ?
O74 Cu1 O49 100.3(8) . . ?
O74 Cu1 O60 99.2(8) . . ?
O49 Cu1 O60 89.4(7) . . ?
O74 Cu1 O36 99.9(8) . . ?
O49 Cu1 O36 159.7(7) . . ?
O60 Cu1 O36 89.6(7) . . ?
O74 Cu1 O19 98.1(8) . . ?
O49 Cu1 O19 84.9(8) . . ?
O60 Cu1 O19 162.5(7) . . ?
O36 Cu1 O19 90.1(8) . . ?
O74 Cu1 O41 169.7(8) . . ?
O49 Cu1 O41 87.1(7) . . ?
O60 Cu1 O41 73.4(6) . . ?
O36 Cu1 O41 73.2(6) . . ?
O19 Cu1 O41 89.8(7) . . ?
O14 Cu2 O23 85.2(7) . . ?
O14 Cu2 O78 101.7(8) . 4_666 ?
O23 Cu2 O78 104.0(8) . 4_666 ?
O14 Cu2 O56 161.1(7) . . ?
O23 Cu2 O56 89.9(7) . . ?
O78 Cu2 O56 97.2(8) 4_666 . ?
O14 Cu2 O57 91.9(7) . . ?
O23 Cu2 O57 160.1(7) . . ?
O78 Cu2 O57 95.9(8) 4_666 . ?
O56 Cu2 O57 86.5(7) . . ?
O14 Cu2 O51 87.4(7) . . ?
O23 Cu2 O51 86.0(6) . . ?
O78 Cu2 O51 166.9(7) 4_666 . ?
O56 Cu2 O51 74.0(6) . . ?
O57 Cu2 O51 74.2(6) . . ?
O14 W22 O23 85.2(7) . . ?
O14 W22 O78 101.7(8) . 4_666 ?
O23 W22 O78 104.0(8) . 4_666 ?
O14 W22 O56 161.1(7) . . ?
O23 W22 O56 89.9(7) . . ?
O78 W22 O56 97.2(8) 4_666 . ?
O14 W22 O57 91.9(7) . . ?
O23 W22 O57 160.1(7) . . ?
O78 W22 O57 95.9(8) 4_666 . ?
O56 W22 O57 86.5(7) . . ?
O14 W22 O51 87.4(7) . . ?
O23 W22 O51 86.0(6) . . ?
O78 W22 O51 166.9(7) 4_666 . ?
O56 W22 O51 74.0(6) . . ?
O57 W22 O51 74.2(6) . . ?
O20 W23 O71 162.9(8) . . ?
O20 W23 O32 87.2(7) . . ?
O71 W23 O32 90.8(8) . . ?
O20 W23 O74 97.2(8) . . ?
O71 W23 O74 100.0(8) . . ?
O32 W23 O74 97.2(8) . . ?
O20 W23 O77 90.4(8) . . ?
O71 W23 O77 87.7(8) . . ?
O32 W23 O77 166.5(8) . . ?
O74 W23 O77 96.3(9) . . ?
O20 W23 O5 87.2(7) . . ?
O71 W23 O5 75.8(7) . . ?
O32 W23 O5 89.8(7) . . ?
O74 W23 O5 171.9(8) . . ?
O77 W23 O5 76.8(7) . . ?
O20 Cu3 O71 162.9(8) . . ?
O20 Cu3 O32 87.2(7) . . ?
O71 Cu3 O32 90.8(8) . . ?
O20 Cu3 O74 97.2(8) . . ?
O71 Cu3 O74 100.0(8) . . ?
O32 Cu3 O74 97.2(8) . . ?
O20 Cu3 O77 90.4(8) . . ?
O71 Cu3 O77 87.7(8) . . ?
O32 Cu3 O77 166.5(8) . . ?
O74 Cu3 O77 96.3(9) . . ?
O20 Cu3 O5 87.2(7) . . ?
O71 Cu3 O5 75.8(7) . . ?
O32 Cu3 O5 89.8(7) . . ?
O74 Cu3 O5 171.9(8) . . ?
O77 Cu3 O5 76.8(7) . . ?
O55 W24 O7 90.5(8) . . ?
O55 W24 O44 160.7(7) . . ?
O7 W24 O44 89.5(8) . . ?
O55 W24 O45 85.0(7) . . ?
O7 W24 O45 161.8(7) . . ?
O44 W24 O45 89.0(7) . . ?
O55 W24 O78 96.4(8) . . ?
O7 W24 O78 96.3(8) . . ?
O44 W24 O78 102.7(8) . . ?
O45 W24 O78 101.7(8) . . ?
O55 W24 O37 87.7(7) . . ?
O7 W24 O37 73.2(6) . . ?
O44 W24 O37 73.8(7) . . ?
O45 W24 O37 88.9(6) . . ?
O78 W24 O37 168.8(7) . . ?
O55 Cu4 O7 90.5(8) . . ?
O55 Cu4 O44 160.7(7) . . ?
O7 Cu4 O44 89.5(8) . . ?
O55 Cu4 O45 85.0(7) . . ?
O7 Cu4 O45 161.8(7) . . ?
O44 Cu4 O45 89.0(7) . . ?
O55 Cu4 O78 96.4(8) . . ?
O7 Cu4 O78 96.3(8) . . ?
O44 Cu4 O78 102.7(8) . . ?
O45 Cu4 O78 101.7(8) . . ?
O55 Cu4 O37 87.7(7) . . ?
O7 Cu4 O37 73.2(6) . . ?
O44 Cu4 O37 73.8(7) . . ?
O45 Cu4 O37 88.9(6) . . ?
O78 Cu4 O37 168.8(7) . . ?
O51 Si1 O24 112.0(9) . . ?
O51 Si1 O5 108.0(10) . . ?
O24 Si1 O5 109.7(9) . . ?
O51 Si1 O29 110.2(9) . . ?
O24 Si1 O29 108.2(9) . . ?
O5 Si1 O29 108.6(10) . . ?
O9 Si2 O37 109.3(9) . . ?
O9 Si2 O41 111.9(9) . . ?
O37 Si2 O41 105.4(10) . . ?
O9 Si2 O10 108.8(9) . . ?
O37 Si2 O10 110.6(9) . . ?
O41 Si2 O10 110.7(8) . . ?
N9 Cu6 N10 83.5(11) . . ?
N9 Cu6 N11 173.6(11) . . ?
N10 Cu6 N11 95.5(11) . . ?
N9 Cu6 N12 97.4(10) . . ?
N10 Cu6 N12 168.7(10) . . ?
N11 Cu6 N12 84.8(10) . . ?
N16 Cu7 N13 173.7(12) . . ?
N16 Cu7 N15 82.8(11) . . ?
N13 Cu7 N15 97.0(11) . . ?
N16 Cu7 N14 94.7(12) . . ?
N13 Cu7 N14 84.0(11) . . ?
N15 Cu7 N14 165.9(12) . . ?
N16 Cu7 O2W 98.8(11) . . ?
N13 Cu7 O2W 87.5(10) . . ?
N15 Cu7 O2W 98.7(9) . . ?
N14 Cu7 O2W 95.4(10) . . ?
N6 Cu8 N8 175.1(12) . . ?
N6 Cu8 N5 82.5(11) . . ?
N8 Cu8 N5 96.0(11) . . ?
N6 Cu8 N7 97.9(10) . . ?
N8 Cu8 N7 83.3(9) . . ?
N5 Cu8 N7 175.3(12) . . ?
N6 Cu8 O59 84.3(9) . . ?
N8 Cu8 O59 100.1(9) . . ?
N5 Cu8 O59 81.5(10) . . ?
N7 Cu8 O59 103.2(9) . . ?
N24 Cu9 N23 84.4(12) . . ?
N24 Cu9 N21 97.8(14) . . ?
N23 Cu9 N21 176.4(13) . . ?
N24 Cu9 N22 172.0(13) . . ?
N23 Cu9 N22 95.8(10) . . ?
N21 Cu9 N22 81.6(13) . . ?
N24 Cu9 O3W 90.6(12) . . ?
N23 Cu9 O3W 90.6(11) . . ?
N21 Cu9 O3W 92.3(13) . . ?
N22 Cu9 O3W 97.4(10) . . ?
N20 Cu10 N19 83.0(12) . . ?
N20 Cu10 N18 95.3(13) . . ?
N19 Cu10 N18 176.3(13) . . ?
N20 Cu10 N17 178.2(14) . . ?
N19 Cu10 N17 95.3(15) . . ?
N18 Cu10 N17 86.4(15) . . ?
N3 Cu5 N4 83.1(8) . . ?
N3 Cu5 N2 97.4(9) . . ?
N4 Cu5 N2 178.0(10) . . ?
N3 Cu5 N1 164.9(10) . . ?
N4 Cu5 N1 94.9(9) . . ?
N2 Cu5 N1 85.2(9) . . ?
N3 Cu5 O39 111.3(9) . . ?
N4 Cu5 O39 98.4(8) . . ?
N2 Cu5 O39 79.6(8) . . ?
N1 Cu5 O39 83.8(8) . . ?
W11 O2 W3 151.0(10) . . ?
W3 O3 W6 151.1(10) . . ?
Si1 O5 W7 126.5(10) . . ?
Si1 O5 W6 125.2(10) . . ?
W7 O5 W6 91.6(7) . . ?
Si1 O5 W23 123.2(10) . . ?
W7 O5 W23 90.1(6) . . ?
W6 O5 W23 89.5(6) . . ?
Si1 O5 Cu3 123.2(10) . . ?
W7 O5 Cu3 90.1(6) . . ?
W6 O5 Cu3 89.5(6) . . ?
W17 O6 W13 150.3(10) . . ?
W20 O7 Cu4 119.0(8) . . ?
W20 O7 W24 119.0(8) . . ?
W15 O8 W12 122.1(8) . . ?
Si2 O9 W12 123.7(9) . . ?
Si2 O9 W15 125.4(10) . . ?
W12 O9 W15 91.9(6) . . ?
Si2 O9 W2 123.3(8) . . ?
W12 O9 W2 90.3(6) . . ?
W15 O9 W2 92.4(6) . . ?
Si2 O10 W17 125.1(9) . . ?
Si2 O10 W4 124.0(9) . . ?
W17 O10 W4 92.1(6) . . ?
Si2 O10 W8 122.3(8) . . ?
W17 O10 W8 92.0(6) . . ?
W4 O10 W8 92.0(6) . . ?
W12 O11 W10 153.5(10) . . ?
W2 O12 W4 148.5(10) . . ?
W5 O13 W16 123.4(10) . . ?
W5 O14 W22 149.6(10) . . ?
W5 O14 Cu2 149.6(10) . . ?
W10 O15 W20 148.0(10) . . ?
W16 O17 W7 149.8(9) . . ?
W8 O18 W15 146.0(10) . . ?
W4 O19 Cu1 149.2(10) . . ?
W4 O19 W21 149.2(10) . . ?
W14 O20 Cu3 148.3(10) . . ?
W14 O20 W23 148.3(10) . . ?
W12 O22 W20 150.1(10) . . ?
W9 O23 W22 149.5(9) . . ?
W9 O23 Cu2 149.5(9) . . ?
Si1 O24 W11 124.3(9) . . ?
Si1 O24 W9 123.5(8) . . ?
W11 O24 W9 90.7(5) . . ?
Si1 O24 W1 125.5(8) . . ?
W11 O24 W1 90.9(5) . . ?
W9 O24 W1 91.9(5) . . ?
W13 O25 W20 117.9(8) . . ?
W11 O26 W9 120.5(9) . . ?
W11 O27 W6 153.7(9) . . ?
W4 O28 W17 120.4(8) . . ?
Si1 O29 W14 124.5(9) . . ?
Si1 O29 W16 123.6(10) . . ?
W14 O29 W16 91.8(5) . . ?
Si1 O29 W5 123.4(9) . . ?
W14 O29 W5 92.3(6) . . ?
W16 O29 W5 91.9(6) . . ?
W1 O32 Cu3 147.0(10) . . ?
W1 O32 W23 147.0(10) . . ?
W18 O33 W10 119.5(9) . . ?
W18 O36 Cu1 119.7(7) . . ?
W18 O36 W21 119.7(7) . . ?
Si2 O37 W20 126.0(10) . . ?
Si2 O37 W13 125.3(9) . . ?
W20 O37 W13 93.5(6) . . ?
Si2 O37 W24 122.2(9) . . ?
W20 O37 W24 90.3(6) . . ?
W13 O37 W24 89.1(6) . . ?
Si2 O37 Cu4 122.2(9) . . ?
W20 O37 Cu4 90.3(6) . . ?
W13 O37 Cu4 89.1(6) . . ?
W17 O38 W18 152.1(10) . . ?
W2 O39 Cu5 123.5(10) . . ?
W2 O40 W15 121.2(8) . . ?
Si2 O41 W10 127.0(9) . . ?
Si2 O41 W18 125.6(10) . . ?
W10 O41 W18 94.2(7) . . ?
Si2 O41 W21 119.1(9) . . ?
W10 O41 W21 90.4(6) . . ?
W18 O41 W21 90.2(6) . . ?
Si2 O41 Cu1 119.1(9) . . ?
W10 O41 Cu1 90.4(6) . . ?
W18 O41 Cu1 90.2(6) . . ?
W13 O44 Cu4 120.2(10) . . ?
W13 O44 W24 120.2(10) . . ?
W8 O45 Cu4 147.5(10) . . ?
W8 O45 W24 147.5(10) . . ?
W5 O46 W9 149.5(10) . . ?
W14 O47 W5 122.1(9) . . ?
W12 O48 W2 120.5(9) . . ?
W2 O49 Cu1 150.2(11) . . ?
W2 O49 W21 150.2(11) . . ?
W7 O50 W6 119.7(9) . . ?
Si1 O51 W3 124.7(10) . . ?
Si1 O51 W19 126.9(10) . . ?
W3 O51 W19 91.8(6) . . ?
Si1 O51 Cu2 122.8(9) . . ?
W3 O51 Cu2 90.1(6) . . ?
W19 O51 Cu2 89.9(6) . . ?
Si1 O51 W22 122.8(9) . . ?
W3 O51 W22 90.1(6) . . ?
W19 O51 W22 89.9(6) . . ?
W16 O53 W19 152.2(10) . . ?
W15 O55 Cu4 149.4(10) . . ?
W15 O55 W24 149.4(10) . . ?
W3 O56 W22 119.2(8) . . ?
W3 O56 Cu2 119.2(8) . . ?
W19 O57 W22 119.0(8) . . ?
W19 O57 Cu2 119.0(8) . . ?
W19 O58 W7 155.3(10) . . ?
W9 O59 Cu8 125.7(10) . . ?
W10 O60 Cu1 119.5(9) . . ?
W10 O60 W21 119.5(9) . . ?
W8 O62 W17 122.0(9) . . ?
W1 O63 W11 122.6(9) . . ?
W14 O64 W1 147.1(11) . . ?
W8 O68 W4 123.0(9) . . ?
W9 O69 W1 123.2(9) . . ?
W6 O71 Cu3 117.5(9) . . ?
W6 O71 W23 117.5(9) . . ?
W14 O72 W16 121.6(10) . . ?
Cu1 O74 Cu3 158.2(12) . . ?
W21 O74 W23 158.2(12) . . ?
W18 O75 W13 151.6(10) . . ?
W19 O76 W3 119.2(9) . . ?
W7 O77 Cu3 114.2(10) . . ?
W7 O77 W23 114.2(10) . . ?
Cu2 O78 Cu4 161.8(12) 4_465 . ?
C1 N1 Cu5 108.1(17) . . ?
C1 N1 H1C 110.1 . . ?
Cu5 N1 H1C 110.1 . . ?
C1 N1 H1D 110.1 . . ?
Cu5 N1 H1D 110.1 . . ?
H1C N1 H1D 108.4 . . ?
C2 N2 Cu5 105.7(16) . . ?
C2 N2 H2C 110.6 . . ?
Cu5 N2 H2C 110.6 . . ?
C2 N2 H2D 110.6 . . ?
Cu5 N2 H2D 110.6 . . ?
H2C N2 H2D 108.7 . . ?
C3 N3 Cu5 112.2(16) . . ?
C3 N3 H3C 109.2 . . ?
Cu5 N3 H3C 109.2 . . ?
C3 N3 H3D 109.2 . . ?
Cu5 N3 H3D 109.2 . . ?
H3C N3 H3D 107.9 . . ?
C4 N4 Cu5 108.9(16) . . ?
C4 N4 H4C 109.9 . . ?
Cu5 N4 H4C 109.9 . . ?
C4 N4 H4D 109.9 . . ?
Cu5 N4 H4D 109.9 . . ?
H4C N4 H4D 108.3 . . ?
C7 N7 Cu8 110.7(18) . . ?
C7 N7 H7C 109.5 . . ?
Cu8 N7 H7C 109.5 . . ?
C7 N7 H7D 109.5 . . ?
Cu8 N7 H7D 109.5 . . ?
H7C N7 H7D 108.1 . . ?
C8 N8 Cu8 108.2(19) . . ?
C8 N8 H8C 110.0 . . ?
Cu8 N8 H8C 110.0 . . ?
C8 N8 H8D 110.0 . . ?
Cu8 N8 H8D 110.0 . . ?
H8C N8 H8D 108.4 . . ?
C9 N9 Cu6 112(2) . . ?
C9 N9 H9C 109.3 . . ?
Cu6 N9 H9C 109.3 . . ?
C9 N9 H9D 109.3 . . ?
Cu6 N9 H9D 109.3 . . ?
H9C N9 H9D 107.9 . . ?
C10 N10 Cu6 105.4(19) . . ?
C10 N10 H10C 110.7 . . ?
Cu6 N10 H10C 110.7 . . ?
C10 N10 H10D 110.7 . . ?
Cu6 N10 H10D 110.7 . . ?
H10C N10 H10D 108.8 . . ?
C11 N11 Cu6 105.4(19) . . ?
C11 N11 H11C 110.7 . . ?
Cu6 N11 H11C 110.7 . . ?
C11 N11 H11D 110.7 . . ?
Cu6 N11 H11D 110.7 . . ?
H11C N11 H11D 108.8 . . ?
C12 N12 Cu6 110.4(16) . . ?
C12 N12 H12C 109.6 . . ?
Cu6 N12 H12C 109.6 . . ?
C12 N12 H12D 109.6 . . ?
Cu6 N12 H12D 109.6 . . ?
H12C N12 H12D 108.1 . . ?
C13 N13 Cu7 113(2) . . ?
C13 N13 H13C 109.0 . . ?
Cu7 N13 H13C 109.0 . . ?
C13 N13 H13D 109.0 . . ?
Cu7 N13 H13D 109.0 . . ?
H13C N13 H13D 107.8 . . ?
C14 N14 Cu7 107(2) . . ?
C14 N14 H14C 110.4 . . ?
Cu7 N14 H14C 110.4 . . ?
C14 N14 H14D 110.4 . . ?
Cu7 N14 H14D 110.4 . . ?
H14C N14 H14D 108.6 . . ?
C15 N15 Cu7 109(2) . . ?
C15 N15 H15C 109.8 . . ?
Cu7 N15 H15C 109.8 . . ?
C15 N15 H15D 109.8 . . ?
Cu7 N15 H15D 109.8 . . ?
H15C N15 H15D 108.3 . . ?
C16 N16 Cu7 105(2) . . ?
C16 N16 H16C 110.8 . . ?
Cu7 N16 H16C 110.8 . . ?
C16 N16 H16D 110.8 . . ?
Cu7 N16 H16D 110.8 . . ?
H16C N16 H16D 108.8 . . ?
C17 N17 Cu10 102(3) . . ?
C17 N17 H17C 111.3 . . ?
Cu10 N17 H17C 111.3 . . ?
C17 N17 H17D 111.3 . . ?
Cu10 N17 H17D 111.3 . . ?
H17C N17 H17D 109.2 . . ?
C18 N18 Cu10 106(3) . . ?
C18 N18 H18C 110.5 . . ?
Cu10 N18 H18C 110.5 . . ?
C18 N18 H18D 110.5 . . ?
Cu10 N18 H18D 110.5 . . ?
H18C N18 H18D 108.7 . . ?
N1 C1 C2 107(2) . . ?
N1 C1 H1A 110.4 . . ?
C2 C1 H1A 110.4 . . ?
N1 C1 H1B 110.4 . . ?
C2 C1 H1B 110.4 . . ?
H1A C1 H1B 108.6 . . ?
C1 C2 N2 107(2) . . ?
C1 C2 H2A 110.3 . . ?
N2 C2 H2A 110.3 . . ?
C1 C2 H2B 110.3 . . ?
N2 C2 H2B 110.3 . . ?
H2A C2 H2B 108.5 . . ?
C4 C3 N3 102(2) . . ?
C4 C3 H3A 111.3 . . ?
N3 C3 H3A 111.3 . . ?
C4 C3 H3B 111.3 . . ?
N3 C3 H3B 111.3 . . ?
H3A C3 H3B 109.2 . . ?
C3 C4 N4 110(2) . . ?
C3 C4 H4A 109.6 . . ?
N4 C4 H4A 109.6 . . ?
C3 C4 H4B 109.6 . . ?
N4 C4 H4B 109.6 . . ?
H4A C4 H4B 108.1 . . ?
C8 C7 N7 109(2) . . ?
C8 C7 H7A 110.0 . . ?
N7 C7 H7A 110.0 . . ?
C8 C7 H7B 110.0 . . ?
N7 C7 H7B 110.0 . . ?
H7A C7 H7B 108.3 . . ?
C7 C8 N8 112(3) . . ?
C7 C8 H8A 109.3 . . ?
N8 C8 H8A 109.3 . . ?
C7 C8 H8B 109.3 . . ?
N8 C8 H8B 109.3 . . ?
H8A C8 H8B 107.9 . . ?
C10 C9 N9 103(3) . . ?
C10 C9 H9A 111.2 . . ?
N9 C9 H9A 111.2 . . ?
C10 C9 H9B 111.2 . . ?
N9 C9 H9B 111.2 . . ?
H9A C9 H9B 109.1 . . ?
C9 C10 N10 111(3) . . ?
C9 C10 H10A 109.5 . . ?
N10 C10 H10A 109.5 . . ?
C9 C10 H10B 109.5 . . ?
N10 C10 H10B 109.5 . . ?
H10A C10 H10B 108.1 . . ?
C12 C11 N11 110(3) . . ?
C12 C11 H11A 109.6 . . ?
N11 C11 H11A 109.6 . . ?
C12 C11 H11B 109.6 . . ?
N11 C11 H11B 109.6 . . ?
H11A C11 H11B 108.1 . . ?
C11 C12 N12 110(2) . . ?
C11 C12 H12A 109.6 . . ?
N12 C12 H12A 109.6 . . ?
C11 C12 H12B 109.6 . . ?
N12 C12 H12B 109.6 . . ?
H12A C12 H12B 108.1 . . ?
N13 C13 C14 100(3) . . ?
N13 C13 H13A 111.7 . . ?
C14 C13 H13A 111.7 . . ?
N13 C13 H13B 111.7 . . ?
C14 C13 H13B 111.7 . . ?
H13A C13 H13B 109.5 . . ?
N14 C14 C13 111(3) . . ?
N14 C14 H14A 109.4 . . ?
C13 C14 H14A 109.4 . . ?
N14 C14 H14B 109.4 . . ?
C13 C14 H14B 109.4 . . ?
H14A C14 H14B 108.0 . . ?
N15 C15 C16 106(3) . . ?
N15 C15 H15A 110.5 . . ?
C16 C15 H15A 110.5 . . ?
N15 C15 H15B 110.5 . . ?
C16 C15 H15B 110.5 . . ?
H15A C15 H15B 108.7 . . ?
C15 C16 N16 110(3) . . ?
C15 C16 H16A 109.7 . . ?
N16 C16 H16A 109.7 . . ?
C15 C16 H16B 109.7 . . ?
N16 C16 H16B 109.7 . . ?
H16A C16 H16B 108.2 . . ?
C18 C17 N17 121(4) . . ?
C18 C17 H17A 107.2 . . ?
N17 C17 H17A 107.2 . . ?
C18 C17 H17B 107.2 . . ?
N17 C17 H17B 107.2 . . ?
H17A C17 H17B 106.8 . . ?
C17 C18 N18 113(5) . . ?
C17 C18 H18A 109.0 . . ?
N18 C18 H18A 109.0 . . ?
C17 C18 H18B 109.0 . . ?
N18 C18 H18B 109.0 . . ?
H18A C18 H18B 107.8 . . ?
C19 N19 Cu10 107(3) . . ?
C19 N19 H19C 110.2 . . ?
Cu10 N19 H19C 110.2 . . ?
C19 N19 H19D 110.2 . . ?
Cu10 N19 H19D 110.2 . . ?
H19C N19 H19D 108.5 . . ?
C20 N20 Cu10 113(2) . . ?
C20 N20 H20C 108.9 . . ?
Cu10 N20 H20C 108.9 . . ?
C20 N20 H20D 108.9 . . ?
Cu10 N20 H20D 108.9 . . ?
H20C N20 H20D 107.7 . . ?
C21 N21 Cu9 114(3) . . ?
C21 N21 H21C 108.8 . . ?
Cu9 N21 H21C 108.8 . . ?
C21 N21 H21D 108.8 . . ?
Cu9 N21 H21D 108.8 . . ?
H21C N21 H21D 107.7 . . ?
C22 N22 Cu9 110(2) . . ?
C22 N22 H22C 109.7 . . ?
Cu9 N22 H22C 109.7 . . ?
C22 N22 H22D 109.7 . . ?
Cu9 N22 H22D 109.7 . . ?
H22C N22 H22D 108.2 . . ?
C23 N23 Cu9 113(2) . . ?
C23 N23 H23C 109.0 . . ?
Cu9 N23 H23C 109.0 . . ?
C23 N23 H23D 109.0 . . ?
Cu9 N23 H23D 109.0 . . ?
H23C N23 H23D 107.8 . . ?
C24 N24 Cu9 109(3) . . ?
C24 N24 H24C 109.9 . . ?
Cu9 N24 H24C 109.9 . . ?
C24 N24 H24D 109.9 . . ?
Cu9 N24 H24D 109.9 . . ?
H24C N24 H24D 108.3 . . ?
N19 C19 C20 101(3) . . ?
N19 C19 H19A 111.5 . . ?
C20 C19 H19A 111.5 . . ?
N19 C19 H19B 111.5 . . ?
C20 C19 H19B 111.5 . . ?
H19A C19 H19B 109.3 . . ?
N20 C20 C19 107(3) . . ?
N20 C20 H20A 110.3 . . ?
C19 C20 H20A 110.3 . . ?
N20 C20 H20B 110.3 . . ?
C19 C20 H20B 110.3 . . ?
H20A C20 H20B 108.6 . . ?
C22 C21 N21 115(4) . . ?
C22 C21 H21A 108.4 . . ?
N21 C21 H21A 108.4 . . ?
C22 C21 H21B 108.4 . . ?
N21 C21 H21B 108.4 . . ?
H21A C21 H21B 107.5 . . ?
C21 C22 N22 115(4) . . ?
C21 C22 H22A 108.6 . . ?
N22 C22 H22A 108.6 . . ?
C21 C22 H22B 108.6 . . ?
N22 C22 H22B 108.6 . . ?
H22A C22 H22B 107.6 . . ?
C24 C23 N23 110(4) . . ?
C24 C23 H23A 109.7 . . ?
N23 C23 H23A 109.7 . . ?
C24 C23 H23B 109.7 . . ?
N23 C23 H23B 109.7 . . ?
H23A C23 H23B 108.2 . . ?
C23 C24 N24 116(4) . . ?
C23 C24 H24A 108.3 . . ?
N24 C24 H24A 108.3 . . ?
C23 C24 H24B 108.3 . . ?
N24 C24 H24B 108.3 . . ?
H24A C24 H24B 107.4 . . ?
C6 N6 Cu8 112(2) . . ?
C6 N6 H6A 109.1 . . ?
Cu8 N6 H6A 109.1 . . ?
C6 N6 H6B 109.1 . . ?
Cu8 N6 H6B 109.1 . . ?
H6A N6 H6B 107.8 . . ?
C5 N5 Cu8 110(2) . . ?
C5 N5 H5A 109.7 . . ?
Cu8 N5 H5A 109.7 . . ?
C5 N5 H5B 109.7 . . ?
Cu8 N5 H5B 109.7 . . ?
H5A N5 H5B 108.2 . . ?
N5 C5 C6 110(3) . . ?
N5 C5 H5C 109.7 . . ?
C6 C5 H5C 109.7 . . ?
N5 C5 H5D 109.7 . . ?
C6 C5 H5D 109.7 . . ?
H5C C5 H5D 108.2 . . ?
N6 C6 C5 109(3) . . ?
N6 C6 H6C 109.8 . . ?
C5 C6 H6C 109.8 . . ?
N6 C6 H6D 109.8 . . ?
C5 C6 H6D 109.8 . . ?
H6C C6 H6D 108.2 . . ?

loop_
_geom_bond_atom_site_label_1
_geom_bond_atom_site_label_2
_geom_bond_distance
_geom_bond_site_symmetry_2
_geom_bond_publ_flag
W1 O31 1.717(17) . ?
W1 O32 1.855(19) . ?
W1 O63 1.930(19) . ?
W1 O69 1.954(19) . ?
W1 O64 1.961(18) . ?
W1 O24 2.405(14) . ?
W2 O39 1.706(17) . ?
W2 O49 1.869(18) . ?
W2 O12 1.902(16) . ?
W2 O40 1.928(16) . ?
W2 O48 1.973(17) . ?
W2 O9 2.371(16) . ?
W3 O67 1.702(18) . ?
W3 O56 1.890(16) . ?
W3 O3 1.896(19) . ?
W3 O2 1.923(17) . ?
W3 O76 1.98(2) . ?
W3 O51 2.343(18) . ?
W4 O35 1.738(18) . ?
W4 O19 1.86(2) . ?
W4 O12 1.906(16) . ?
W4 O28 1.938(18) . ?
W4 O68 1.974(18) . ?
W4 O10 2.376(16) . ?
W5 O73 1.739(19) . ?
W5 O46 1.876(18) . ?
W5 O14 1.881(18) . ?
W5 O13 1.931(19) . ?
W5 O47 1.958(17) . ?
W5 O29 2.385(18) . ?
W6 O30 1.746(18) . ?
W6 O71 1.891(17) . ?
W6 O27 1.941(17) . ?
W6 O50 1.942(17) . ?
W6 O3 2.017(17) . ?
W6 O5 2.331(18) . ?
W7 O4 1.745(18) . ?
W7 O50 1.918(17) . ?
W7 O77 1.925(19) . ?
W7 O17 1.953(16) . ?
W7 O58 1.964(17) . ?
W7 O5 2.324(18) . ?
W8 O65 1.73(2) . ?
W8 O45 1.866(16) . ?
W8 O18 1.905(17) . ?
W8 O62 1.936(18) . ?
W8 O68 1.936(17) . ?
W8 O10 2.402(16) . ?
W9 O59 1.744(19) . ?
W9 O23 1.869(16) . ?
W9 O46 1.925(17) . ?
W9 O26 1.945(18) . ?
W9 O69 1.947(17) . ?
W9 O24 2.370(16) . ?
W10 O16 1.739(19) . ?
W10 O60 1.899(15) . ?
W10 O11 1.923(17) . ?
W10 O15 1.939(17) . ?
W10 O33 1.962(16) . ?
W10 O41 2.285(18) . ?
W11 O66 1.745(18) . ?
W11 O27 1.892(17) . ?
W11 O2 1.908(17) . ?
W11 O26 1.926(18) . ?
W11 O63 1.938(18) . ?
W11 O24 2.355(16) . ?
W12 O1 1.700(17) . ?
W12 O11 1.883(17) . ?
W12 O48 1.885(17) . ?
W12 O22 1.923(19) . ?
W12 O8 1.941(18) . ?
W12 O9 2.356(17) . ?
W13 O42 1.724(18) . ?
W13 O44 1.879(17) . ?
W13 O25 1.943(18) . ?
W13 O6 1.957(16) . ?
W13 O75 1.998(18) . ?
W13 O37 2.325(17) . ?
W14 O21 1.731(16) . ?
W14 O64 1.882(18) . ?
W14 O20 1.895(19) . ?
W14 O72 1.92(2) . ?
W14 O47 1.938(18) . ?
W14 O29 2.343(16) . ?
W15 O52 1.725(18) . ?
W15 O55 1.852(19) . ?
W15 O8 1.937(18) . ?
W15 O18 1.939(17) . ?
W15 O40 1.994(17) . ?
W15 O9 2.363(17) . ?
W16 O43 1.764(19) . ?
W16 O53 1.886(17) . ?
W16 O17 1.907(17) . ?
W16 O13 1.937(18) . ?
W16 O72 1.944(18) . ?
W16 O29 2.354(17) . ?
W17 O54 1.715(17) . ?
W17 O6 1.876(15) . ?
W17 O38 1.884(19) . ?
W17 O62 1.949(18) . ?
W17 O28 1.959(18) . ?
W17 O10 2.320(17) . ?
W18 O70 1.71(2) . ?
W18 O36 1.880(17) . ?
W18 O75 1.917(18) . ?
W18 O33 1.918(18) . ?
W18 O38 1.944(19) . ?
W18 O41 2.292(17) . ?
W19 O34 1.673(18) . ?
W19 O57 1.886(18) . ?
W19 O58 1.914(18) . ?
W19 O76 1.93(2) . ?
W19 O53 1.949(18) . ?
W19 O51 2.345(17) . ?
W20 O61 1.731(19) . ?
W20 O7 1.895(18) . ?
W20 O22 1.93(2) . ?
W20 O25 1.962(18) . ?
W20 O15 1.983(18) . ?
W20 O37 2.267(16) . ?
W21 O74 1.88(2) . ?
W21 O49 1.938(18) . ?
W21 O60 1.940(17) . ?
W21 O36 1.955(16) . ?
W21 O19 1.96(2) . ?
W21 O41 2.390(18) . ?
Cu1 O74 1.88(2) . ?
Cu1 O49 1.938(18) . ?
Cu1 O60 1.940(17) . ?
Cu1 O36 1.955(16) . ?
Cu1 O19 1.96(2) . ?
Cu1 O41 2.390(18) . ?
Cu2 O14 1.948(19) . ?
Cu2 O23 1.953(16) . ?
Cu2 O78 1.98(2) 4_666 ?
Cu2 O56 1.986(15) . ?
Cu2 O57 1.991(18) . ?
Cu2 O51 2.383(18) . ?
W22 O14 1.948(19) . ?
W22 O23 1.953(16) . ?
W22 O78 1.98(2) 4_666 ?
W22 O56 1.986(15) . ?
W22 O57 1.991(18) . ?
W22 O51 2.383(18) . ?
W23 O20 1.899(19) . ?
W23 O71 1.958(18) . ?
W23 O32 1.971(19) . ?
W23 O74 1.97(2) . ?
W23 O77 2.009(19) . ?
W23 O5 2.344(17) . ?
Cu3 O20 1.899(19) . ?
Cu3 O71 1.958(18) . ?
Cu3 O32 1.971(19) . ?
Cu3 O74 1.97(2) . ?
Cu3 O77 2.009(19) . ?
Cu3 O5 2.344(17) . ?
W24 O55 1.941(19) . ?
W24 O7 1.947(18) . ?
W24 O44 1.947(19) . ?
W24 O45 1.970(16) . ?
W24 O78 2.10(2) . ?
W24 O37 2.403(18) . ?
Cu4 O55 1.941(19) . ?
Cu4 O7 1.947(18) . ?
Cu4 O44 1.947(19) . ?
Cu4 O45 1.970(16) . ?
Cu4 O78 2.10(2) . ?
Cu4 O37 2.403(18) . ?
Si1 O51 1.596(17) . ?
Si1 O24 1.611(17) . ?
Si1 O5 1.632(19) . ?
Si1 O29 1.653(17) . ?
Si2 O9 1.628(18) . ?
Si2 O37 1.628(17) . ?
Si2 O41 1.650(19) . ?
Si2 O10 1.652(18) . ?
Cu6 N9 2.00(3) . ?
Cu6 N10 2.00(3) . ?
Cu6 N11 2.00(3) . ?
Cu6 N12 2.03(2) . ?
Cu7 N16 2.03(3) . ?
Cu7 N13 2.04(3) . ?
Cu7 N15 2.06(2) . ?
Cu7 N14 2.06(3) . ?
Cu7 O2W 2.35(2) . ?
Cu8 N6 1.99(3) . ?
Cu8 N8 2.01(3) . ?
Cu8 N5 2.01(3) . ?
Cu8 N7 2.04(3) . ?
Cu8 O59 2.380(19) . ?
Cu9 N24 1.96(3) . ?
Cu9 N23 1.98(3) . ?
Cu9 N21 2.01(4) . ?
Cu9 N22 2.02(2) . ?
Cu9 O3W 2.29(2) . ?
Cu10 N20 2.01(3) . ?
Cu10 N19 2.02(3) . ?
Cu10 N18 2.04(3) . ?
Cu10 N17 2.07(4) . ?
Cu5 N3 1.96(2) . ?
Cu5 N4 2.01(2) . ?
Cu5 N2 2.02(2) . ?
Cu5 N1 2.02(2) . ?
Cu5 O39 2.418(19) . ?
N1 C1 1.48(4) . ?
N1 H1C 0.8900 . ?
N1 H1D 0.8900 . ?
N2 C2 1.53(4) . ?
N2 H2C 0.8900 . ?
N2 H2D 0.8900 . ?
N3 C3 1.59(4) . ?
N3 H3C 0.8900 . ?
N3 H3D 0.8900 . ?
N4 C4 1.48(3) . ?
N4 H4C 0.8900 . ?
N4 H4D 0.8900 . ?
N7 C7 1.466(18) . ?
N7 H7C 0.8900 . ?
N7 H7D 0.8900 . ?
N8 C8 1.464(19) . ?
N8 H8C 0.8900 . ?
N8 H8D 0.8900 . ?
N9 C9 1.48(4) . ?
N9 H9C 0.8900 . ?
N9 H9D 0.8900 . ?
N10 C10 1.50(4) . ?
N10 H10C 0.8900 . ?
N10 H10D 0.8900 . ?
N11 C11 1.54(4) . ?
N11 H11C 0.8900 . ?
N11 H11D 0.8900 . ?
N12 C12 1.50(3) . ?
N12 H12C 0.8900 . ?
N12 H12D 0.8900 . ?
N13 C13 1.51(5) . ?
N13 H13C 0.8900 . ?
N13 H13D 0.8900 . ?
N14 C14 1.48(5) . ?
N14 H14C 0.8900 . ?
N14 H14D 0.8900 . ?
N15 C15 1.42(4) . ?
N15 H15C 0.8900 . ?
N15 H15D 0.8900 . ?
N16 C16 1.48(4) . ?
N16 H16C 0.8900 . ?
N16 H16D 0.8900 . ?
N17 C17 1.43(7) . ?
N17 H17C 0.8900 . ?
N17 H17D 0.8900 . ?
N18 C18 1.45(6) . ?
N18 H18C 0.8900 . ?
N18 H18D 0.8900 . ?
C1 C2 1.48(4) . ?
C1 H1A 0.9700 . ?
C1 H1B 0.9700 . ?
C2 H2A 0.9700 . ?
C2 H2B 0.9700 . ?
C3 C4 1.45(4) . ?
C3 H3A 0.9700 . ?
C3 H3B 0.9700 . ?
C4 H4A 0.9700 . ?
C4 H4B 0.9700 . ?
C7 C8 1.456(19) . ?
C7 H7A 0.9700 . ?
C7 H7B 0.9700 . ?
C8 H8A 0.9700 . ?
C8 H8B 0.9700 . ?
C9 C10 1.46(5) . ?
C9 H9A 0.9700 . ?
C9 H9B 0.9700 . ?
C10 H10A 0.9700 . ?
C10 H10B 0.9700 . ?
C11 C12 1.44(4) . ?
C11 H11A 0.9700 . ?
C11 H11B 0.9700 . ?
C12 H12A 0.9700 . ?
C12 H12B 0.9700 . ?
C13 C14 1.62(5) . ?
C13 H13A 0.9700 . ?
C13 H13B 0.9700 . ?
C14 H14A 0.9700 . ?
C14 H14B 0.9700 . ?
C15 C16 1.44(5) . ?
C15 H15A 0.9700 . ?
C15 H15B 0.9700 . ?
C16 H16A 0.9700 . ?
C16 H16B 0.9700 . ?
C17 C18 1.37(8) . ?
C17 H17A 0.9700 . ?
C17 H17B 0.9700 . ?
C18 H18A 0.9700 . ?
C18 H18B 0.9700 . ?
N19 C19 1.44(5) . ?
N19 H19C 0.8900 . ?
N19 H19D 0.8900 . ?
N20 C20 1.41(4) . ?
N20 H20C 0.8900 . ?
N20 H20D 0.8900 . ?
N21 C21 1.41(5) . ?
N21 H21C 0.8900 . ?
N21 H21D 0.8900 . ?
N22 C22 1.48(5) . ?
N22 H22C 0.8900 . ?
N22 H22D 0.8900 . ?
N23 C23 1.43(5) . ?
N23 H23C 0.8900 . ?
N23 H23D 0.8900 . ?
N24 C24 1.44(5) . ?
N24 H24C 0.8900 . ?
N24 H24D 0.8900 . ?
C19 C20 1.69(6) . ?
C19 H19A 0.9700 . ?
C19 H19B 0.9700 . ?
C20 H20A 0.9700 . ?
C20 H20B 0.9700 . ?
C21 C22 1.39(6) . ?
C21 H21A 0.9700 . ?
C21 H21B 0.9700 . ?
C22 H22A 0.9700 . ?
C22 H22B 0.9700 . ?
C23 C24 1.43(2) . ?
C23 H23A 0.9700 . ?
C23 H23B 0.9700 . ?
C24 H24A 0.9700 . ?
C24 H24B 0.9700 . ?
N6 C6 1.441(19) . ?
N6 H6A 0.8900 . ?
N6 H6B 0.8900 . ?
N5 C5 1.455(19) . ?
N5 H5A 0.8900 . ?
N5 H5B 0.8900 . ?
C5 C6 1.461(19) . ?
C5 H5C 0.9700 . ?
C5 H5D 0.9700 . ?
C6 H6C 0.9700 . ?
C6 H6D 0.9700 . ?
